data_4133541
loop_
_publ_author_name
'Billow, Brennan S.'
'Livesay, Brooke N.'
'Mokhtarzadeh, Charles C.'
'McCracken, John'
'Shores, Matthew P.'
'Boncella, James M.'
'Odom, Aaron L.'

_publ_section_title
;
 Synthesis and Characterization of a Neutral U(II) Arene Sandwich Complex.
;
_journal_issue 50
_journal_name_full 'Journal of the American Chemical Society'
_journal_page_first 17369
_journal_page_last 17373
_journal_paper_doi 10.1021/jacs.8b10888
_journal_volume 140
_journal_year 2018
_chemical_formula_moiety 'C72 H100 N2 U, C32 H12 B F24, 0.25(C4 H10 O)'
_chemical_formula_sum 'C105 H114.5 B F24 N2 O0.25 U'
_chemical_formula_weight 2113.32
_space_group_crystal_system monoclinic
_space_group_IT_number 14
_space_group_name_Hall '-P 2ybc'
_space_group_name_H-M_alt 'P 1 21/c 1'
_atom_sites_solution_hydrogens mixed
_audit_creation_date 2018-06-12
_audit_creation_method
;
Olex2 1.2
(compiled 2018.05.29 svn.r3508 for OlexSys, GUI svn.r5506)
;
_cell_angle_alpha 90
_cell_angle_beta 90.8930(10)
_cell_angle_gamma 90
_cell_formula_units_Z 4
_cell_length_a 14.7775(2)
_cell_length_b 16.4035(2)
_cell_length_c 41.8881(6)
_cell_measurement_reflns_used 9984
_cell_measurement_temperature 172.98
_cell_measurement_theta_max 72.025
_cell_measurement_theta_min 2.893
_cell_volume 10152.6(2)
_computing_cell_refinement 'SAINT v8.34A (Bruker, 2013)'
_computing_data_collection 'COSMO (BRUKER, V1.61, 2009)'
_computing_data_reduction 'SAINT v8.34A (Bruker, 2013)'
_computing_molecular_graphics 'Olex2 (Dolomanov et al., 2009)'
_computing_publication_material 'Olex2 (Dolomanov et al., 2009)'
_computing_structure_refinement 'XL (Sheldrick, 2008)'
_computing_structure_solution 'SHELXS (Sheldrick, Acta Cryst. A64 2008, 112-122)'
_diffrn_ambient_temperature 172.98
_diffrn_detector_area_resol_mean 8.4
_diffrn_measured_fraction_theta_full 0.983
_diffrn_measured_fraction_theta_max 0.972
_diffrn_measurement_device_type 'Bruker APEX-II CCD'
_diffrn_measurement_method '\f and \w scans'
_diffrn_radiation_monochromator graphite
_diffrn_radiation_type CuK\a
_diffrn_radiation_wavelength 1.54178
_diffrn_reflns_av_R_equivalents 0.1307
_diffrn_reflns_av_unetI/netI 0.0952
_diffrn_reflns_Laue_measured_fraction_full 0.983
_diffrn_reflns_Laue_measured_fraction_max 0.972
_diffrn_reflns_limit_h_max 18
_diffrn_reflns_limit_h_min -17
_diffrn_reflns_limit_k_max 19
_diffrn_reflns_limit_k_min -20
_diffrn_reflns_limit_l_max 51
_diffrn_reflns_limit_l_min -51
_diffrn_reflns_number 78623
_diffrn_reflns_point_group_measured_fraction_full 0.983
_diffrn_reflns_point_group_measured_fraction_max 0.972
_diffrn_reflns_theta_full 67.679
_diffrn_reflns_theta_max 72.132
_diffrn_reflns_theta_min 2.110
_diffrn_source 'sealed tube'
_diffrn_standards_number 0
_exptl_absorpt_coefficient_mu 5.277
_exptl_absorpt_correction_T_max 0.7536
_exptl_absorpt_correction_T_min 0.4605
_exptl_absorpt_correction_type multi-scan
_exptl_absorpt_process_details
;
SADABS-2012/1 (Bruker,2012) was used for absorption correction.
wR2(int) was 0.1052 before and 0.0775 after correction.
The Ratio of minimum to maximum transmission is 0.6111.
The \l/2 correction factor is 0.0015.
;
_exptl_crystal_colour black
_exptl_crystal_colour_primary black
_exptl_crystal_density_diffrn 1.383
_exptl_crystal_description Block
_exptl_crystal_F_000 4294
_exptl_crystal_size_max 0.258
_exptl_crystal_size_mid 0.106
_exptl_crystal_size_min 0.062
_refine_diff_density_max 1.395
_refine_diff_density_min -1.232
_refine_diff_density_rms 0.109
_refine_ls_extinction_method none
_refine_ls_goodness_of_fit_ref 1.014
_refine_ls_hydrogen_treatment mixed
_refine_ls_matrix_type full
_refine_ls_number_parameters 1530
_refine_ls_number_reflns 19461
_refine_ls_number_restraints 934
_refine_ls_restrained_S_all 1.044
_refine_ls_R_factor_all 0.0954
_refine_ls_R_factor_gt 0.0572
_refine_ls_shift/su_max 0.005
_refine_ls_shift/su_mean 0.000
_refine_ls_structure_factor_coef Fsqd
_refine_ls_weighting_details 'w=1/[\s^2^(Fo^2^)+(0.0644P)^2^] where P=(Fo^2^+2Fc^2^)/3'
_refine_ls_weighting_scheme calc
_refine_ls_wR_factor_gt 0.1242
_refine_ls_wR_factor_ref 0.1415
_reflns_Friedel_coverage 0.000
_reflns_number_gt 13327
_reflns_number_total 19461
_reflns_threshold_expression 'I > 2\s(I)'
_cod_data_source_file ja8b10888_si_002.cif
_cod_data_source_block unhtripp2barf
_cod_original_formula_sum 'C105 H114.50 B F24 N2 O0.25 U'
_cod_database_code 4133541
_shelxl_version_number 2013-4
_shelx_space_group_comment
;
The symmetry employed for this shelxl refinement is uniquely defined
by the following loop, which should always be used as a source of
symmetry information in preference to the above space-group names.
They are only intended as comments.
;
_shelx_estimated_absorpt_t_max 0.736
_shelx_estimated_absorpt_t_min 0.343
_olex2_refinement_description
;
1. Fixed Uiso
 At 1.2 times of:
  All C(H) groups, All C(H,H) groups, All N(H) groups
 At 1.5 times of:
  All C(H,H,H) groups
2. Restrained distances
 F9A-F7A \\sim F9A-F8A \\sim F7A-F8A \\sim F9-F8 \\sim F9-F7 \\sim F8-F7
 with sigma of 0.04
 C87-C83 \\sim C87-F9A \\sim C87-F7A \\sim C87-F8A \\sim C87-F9 \\sim C87-F8
\\sim C87-F7
 with sigma of 0.02
 F10A-F11A \\sim F10A-F12A \\sim F11A-F12A \\sim F10-F12 \\sim F10-F11 \\sim
F12-F11
 with sigma of 0.04
 C88-F10A \\sim C88-F11A \\sim C88-F12A \\sim C88-C85 \\sim C88-F10 \\sim
C88-F12 \\sim C88-F11
 with sigma of 0.02
 F5-F4 \\sim F5-F6 \\sim F4-F6 \\sim F6A-F5A \\sim F6A-F4A \\sim F5A-F4A
 with sigma of 0.04
 C80-F5 \\sim C80-C77 \\sim C80-F4 \\sim C80-F6 \\sim C80-F6A \\sim C80-F5A
\\sim C80-F4A
 with sigma of 0.02
 F22A-F23A \\sim F23A-F24A \\sim F23-F22 \\sim F23-F24 \\sim F22-F24
 with sigma of 0.04
 C103-F22A \\sim C103-F23A \\sim C103-F24A \\sim C103-C101 \\sim C103-F23 \\sim
C103-F22 \\sim C103-F24
 with sigma of 0.02
 F18A-F16A \\sim F18A-F17A \\sim F16A-F17A \\sim F16-F18 \\sim F16-F17
 with sigma of 0.04
 C96-F18A \\sim C96-F16A \\sim C96-F17A \\sim C96-C93 \\sim C96-F16 \\sim
C96-F18 \\sim C96-F17
 with sigma of 0.02
 F13-F14 \\sim F13-F15 \\sim F14-F15 \\sim F15A-F14A \\sim F15A-F13A \\sim
F14A-F13A
 with sigma of 0.04
 C95-F13 \\sim C95-F14 \\sim C95-F15 \\sim C95-C91 \\sim C95-F15A \\sim
C95-F14A \\sim C95-F13A
 with sigma of 0.02
 F2A-F1A \\sim F2A-F3A \\sim F1A-F3A \\sim F3-F2 \\sim F3-F1 \\sim F2-F1
 with sigma of 0.04
 C79-F2A \\sim C79-F1A \\sim C79-F3A \\sim C79-C75 \\sim C79-F3 \\sim C79-F2
\\sim C79-F1
 with sigma of 0.02
 F21-F19 \\sim F21-F20 \\sim F19-F20 \\sim F21A-F19A \\sim F20A-F19A
 with sigma of 0.04
 C104-F21 \\sim C104-F19 \\sim C104-F20 \\sim C104-C99 \\sim C104-F21A \\sim
C104-F20A \\sim C104-F19A
 with sigma of 0.02
 C16-C17 \\sim C16-C10 \\sim C16-C18 \\sim C16-C18A \\sim C16-C17A
 with sigma of 0.02
 C61-C68 \\sim C61-C69 \\sim C68-C69 \\sim C68-C68A \\sim C69-C68A
 with sigma of 0.04
 C67-C61 \\sim C67-C68 \\sim C67-C69 \\sim C67-C68A
 with sigma of 0.02
 C66-C65 \\sim C65A-C66A
 with sigma of 0.04
 C64-C66 \\sim C64-C59 \\sim C64-C65 \\sim C64-C65A \\sim C64-C66A
 with sigma of 0.02
3. Rigid body (RIGU) restrains
 F9A, F7A, F8A, C87, C83
 with sigma for 1-2 distances of 0.004 and sigma for 1-3 distances of 0.004
 F9, F8, F7, C87, C83
 with sigma for 1-2 distances of 0.004 and sigma for 1-3 distances of 0.004
 F11A, C88, F12A, F10A, C85
 with sigma for 1-2 distances of 0.004 and sigma for 1-3 distances of 0.004
 F10, F12, C88, F11, C85
 with sigma for 1-2 distances of 0.004 and sigma for 1-3 distances of 0.004
 C80, C77, F5, F6, F4
 with sigma for 1-2 distances of 0.004 and sigma for 1-3 distances of 0.004
 C80, F4A, F6A, C77, F5A
 with sigma for 1-2 distances of 0.004 and sigma for 1-3 distances of 0.004
 C103, F22A, F24A, F23A, C101
 with sigma for 1-2 distances of 0.004 and sigma for 1-3 distances of 0.004
 F22, F23, F24, C103, C101
 with sigma for 1-2 distances of 0.004 and sigma for 1-3 distances of 0.004
 C96, F17A, F16A, F18A, C93
 with sigma for 1-2 distances of 0.004 and sigma for 1-3 distances of 0.004
 C96, C93, F18, F16, F17
 with sigma for 1-2 distances of 0.004 and sigma for 1-3 distances of 0.004
 C91, F14, F13, F15, C95
 with sigma for 1-2 distances of 0.004 and sigma for 1-3 distances of 0.004
 C91, C95, F14A, F15A, F13A
 with sigma for 1-2 distances of 0.004 and sigma for 1-3 distances of 0.004
 F1A, C75, C79, F3A, F2A
 with sigma for 1-2 distances of 0.004 and sigma for 1-3 distances of 0.004
 C75, C79, F3, F2, F1
 with sigma for 1-2 distances of 0.004 and sigma for 1-3 distances of 0.004
 C104, C99, F19, F20, F21
 with sigma for 1-2 distances of 0.004 and sigma for 1-3 distances of 0.004
 F20A, C104, F21A, F19A, C99
 with sigma for 1-2 distances of 0.004 and sigma for 1-3 distances of 0.004
 C61
 with sigma for 1-2 distances of 0.004 and sigma for 1-3 distances of 0.004
 C17A, C16, C18A, C10
 with sigma for 1-2 distances of 0.004 and sigma for 1-3 distances of 0.004
 C18, C16, C17, C10
 with sigma for 1-2 distances of 0.004 and sigma for 1-3 distances of 0.004
 C61, C67, C68, C68A
 with sigma for 1-2 distances of 0.004 and sigma for 1-3 distances of 0.004
 C61, C67, C68, C69
 with sigma for 1-2 distances of 0.004 and sigma for 1-3 distances of 0.004
 C4S, C3S, C2S, C1S, O1S
 with sigma for 1-2 distances of 0.004 and sigma for 1-3 distances of 0.004
 C59, C64, C65, C66
 with sigma for 1-2 distances of 0.004 and sigma for 1-3 distances of 0.004
 C59, C64, C65A, C66A
 with sigma for 1-2 distances of 0.004 and sigma for 1-3 distances of 0.004
 C1, C6
 with sigma for 1-2 distances of 0.004 and sigma for 1-3 distances of 0.004
 C25, C31, C32, C33
 with sigma for 1-2 distances of 0.004 and sigma for 1-3 distances of 0.004
 C1, C6, C5, C4, C3, C2
 with sigma for 1-2 distances of 0.004 and sigma for 1-3 distances of 0.004
4. Others
 Fixed Sof: F2A(0.51109) F18A(0.80812) F16A(0.80812) F21(0.60504) F1A(0.51109)
 F22A(0.74515) F23A(0.74515) F3A(0.51109) F13(0.77559) F19(0.60504)
 F20(0.60504) F14(0.77559) F15(0.77559) F17A(0.80812) F10A(0.59068)
 F11A(0.59068) F12A(0.59068) F5(0.62763) C17(0.58) H17A(0.58) H17B(0.58)
 H17C(0.58) F9A(0.5115) H64(0.67) H64A(0.33) C18(0.58) H18A(0.58) H18B(0.58)
 H18C(0.58) C66(0.67) H66A(0.67) H66B(0.67) H66C(0.67) F4(0.62763)
 F24A(0.74515) F7A(0.5115) F8A(0.5115) H16(0.58) H16A(0.42) F6(0.62763)
 C65(0.67) H65A(0.67) H65B(0.67) H65C(0.67) F9(0.4885) F8(0.4885) F7(0.4885)
 F10(0.40932) F12(0.40932) F11(0.40932) F6A(0.37237) F5A(0.37237) F4A(0.37237)
 F23(0.25485) F22(0.25485) F24(0.25485) F16(0.19188) F18(0.19188) F17(0.19188)
 F15A(0.22441) F14A(0.22441) F13A(0.22441) F3(0.48891) F2(0.48891) F1(0.48891)
 F21A(0.39496) F20A(0.39496) F19A(0.39496) C18A(0.42) H18D(0.42) H18E(0.42)
 H18F(0.42) C17A(0.42) H17D(0.42) H17E(0.42) H17F(0.42) H67(0.68) H67A(0.32)
 C69(0.68) H69A(0.68) H69B(0.68) H69C(0.68) C68A(0.32) H68D(0.32) H68E(0.32)
 H68F(0.32) O1S(0.25) C3S(0.25) H3SA(0.25) H3SB(0.25) C2S(0.25) H2SA(0.25)
 H2SB(0.25) C1S(0.25) H1SA(0.25) H1SB(0.25) H1SC(0.25) C4S(0.25) H4SA(0.25)
 H4SB(0.25) H4SC(0.25) C65A(0.33) H65D(0.33) H65E(0.33) H65F(0.33) C66A(0.33)
 H66D(0.33) H66E(0.33) H66F(0.33)
5.a Ternary CH refined with riding coordinates:
 C70(H70), C64(H64), C64(H64A), C16(H16), C16(H16A), C55(H55), C13(H13),
 C49(H49), C52(H52), C19(H19), C67(H67), C67(H67A), C34(H34), C28(H28), C31(H31)
5.b Secondary CH2 refined with riding coordinates:
 C3S(H3SA,H3SB), C2S(H2SA,H2SB)
5.c Aromatic/amide H refined with riding coordinates:
 C78(H78), C9(H9), C39(H39), N1(H1), C41(H41), C11(H11), C84(H84), C40(H40),
 C102(H102), C62(H62), C100(H100), C94(H94), C90(H90), C98(H98), C74(H74),
 C92(H92), C60(H60), C82(H82), C86(H86), C76(H76), C45(H45), C47(H47), C26(H26),
  C3(H3), C4(H4), C24(H24), C5(H5)
5.d Idealised Me refined as rotating group:
 C51(H51A,H51B,H51C), C15(H15A,H15B,H15C), C54(H54A,H54B,H54C), C21(H21A,H21B,
 H21C), C53(H53A,H53B,H53C), C56(H56A,H56B,H56C), C14(H14A,H14B,H14C), C20(H20A,
 H20B,H20C), C57(H57A,H57B,H57C), C50(H50A,H50B,H50C), C71(H71A,H71B,H71C),
 C72(H72A,H72B,H72C), C17(H17A,H17B,H17C), C18(H18A,H18B,H18C), C66(H66A,H66B,
 H66C), C65(H65A,H65B,H65C), C18A(H18D,H18E,H18F), C17A(H17D,H17E,H17F),
 C68(H68A,H68B,H68C), C69(H69A,H69B,H69C), C68A(H68D,H68E,H68F), C1S(H1SA,H1SB,
 H1SC), C4S(H4SA,H4SB,H4SC), C65A(H65D,H65E,H65F), C66A(H66D,H66E,H66F),
 C36(H36A,H36B,H36C), C35(H35A,H35B,H35C), C30(H30A,H30B,H30C), C29(H29A,H29B,
 H29C), C33(H33A,H33B,H33C), C32(H32A,H32B,H32C)
;
_olex2_diffrn_ambient_temperature_device 'Oxford Cryosystems'
_olex2_submission_special_instructions 'No special instructions were received'

loop_
_space_group_symop_operation_xyz
'x, y, z'
'-x, y+1/2, -z+1/2'
'-x, -y, -z'
'x, -y-1/2, z-1/2'

loop_
_atom_site_label
_atom_site_type_symbol
_atom_site_fract_x
_atom_site_fract_y
_atom_site_fract_z
_atom_site_U_iso_or_equiv
_atom_site_adp_type
_atom_site_occupancy
_atom_site_site_symmetry_order
_atom_site_calc_flag
_atom_site_refinement_flags_posn
_atom_site_refinement_flags_adp
_atom_site_refinement_flags_occupancy
_atom_site_disorder_assembly
_atom_site_disorder_group
U1 U 0.98618(2) 0.63049(2) 0.62091(2) 0.03342(7) Uani 1 1 d . . . . .
F2A F 0.3392(10) 1.0298(10) 0.5475(3) 0.091(4) Uani 0.5111 1 d D U P A 1
F18A F 0.6431(6) 1.2770(7) 0.5045(3) 0.120(3) Uani 0.8081 1 d D U P B 1
C51 C 1.3044(7) 0.7383(7) 0.5843(3) 0.086(4) Uani 1 1 d . . . . .
H51A H 1.3423 0.7173 0.6019 0.129 Uiso 1 1 calc GR . . . .
H51B H 1.3261 0.7923 0.5780 0.129 Uiso 1 1 calc GR . . . .
H51C H 1.3075 0.7010 0.5661 0.129 Uiso 1 1 calc GR . . . .
C15 C 0.6971(8) 0.7622(6) 0.6684(3) 0.098(4) Uani 1 1 d . . . . .
H15A H 0.6547 0.7473 0.6512 0.146 Uiso 1 1 calc GR . . . .
H15B H 0.6816 0.8163 0.6766 0.146 Uiso 1 1 calc GR . . . .
H15C H 0.6931 0.7221 0.6857 0.146 Uiso 1 1 calc GR . . . .
C54 C 1.2854(7) 0.4669(7) 0.6583(2) 0.084(4) Uani 1 1 d . . . . .
H54A H 1.3028 0.4338 0.6769 0.127 Uiso 1 1 calc GR . . . .
H54B H 1.3175 0.5192 0.6592 0.127 Uiso 1 1 calc GR . . . .
H54C H 1.3012 0.4381 0.6387 0.127 Uiso 1 1 calc GR . . . .
F16A F 0.5315(7) 1.1959(5) 0.5042(2) 0.098(3) Uani 0.8081 1 d D U P B 1
F21 F 0.6204(10) 0.9598(10) 0.6608(5) 0.090(4) Uani 0.605 1 d D U P C 1
C21 C 0.8216(7) 0.4463(6) 0.7076(2) 0.078(3) Uani 1 1 d . . . . .
H21A H 0.8437 0.4116 0.7251 0.117 Uiso 1 1 calc GR . . . .
H21B H 0.7821 0.4144 0.6934 0.117 Uiso 1 1 calc GR . . . .
H21C H 0.7875 0.4922 0.7164 0.117 Uiso 1 1 calc GR . . . .
C53 C 1.1561(7) 0.5224(6) 0.68977(18) 0.069(3) Uani 1 1 d . . . . .
H53A H 1.1922 0.5716 0.6936 0.103 Uiso 1 1 calc GR . . . .
H53B H 1.1651 0.4843 0.7075 0.103 Uiso 1 1 calc GR . . . .
H53C H 1.0919 0.5371 0.6881 0.103 Uiso 1 1 calc GR . . . .
F1A F 0.2807(11) 0.9589(11) 0.5849(4) 0.076(4) Uani 0.5111 1 d D U P A 1
C56 C 0.9836(8) 0.4282(7) 0.5585(3) 0.093(4) Uani 1 1 d . . . . .
H56A H 1.0204 0.3817 0.5655 0.140 Uiso 1 1 calc GR . . . .
H56B H 0.9442 0.4115 0.5406 0.140 Uiso 1 1 calc GR . . . .
H56C H 0.9465 0.4473 0.5762 0.140 Uiso 1 1 calc GR . . . .
F22A F 0.8676(8) 1.1696(7) 0.5926(3) 0.123(4) Uani 0.7451 1 d D U P D 1
F23A F 0.8403(6) 1.2903(6) 0.6050(3) 0.107(3) Uani 0.7451 1 d D U P D 1
F3A F 0.4254(9) 0.9750(12) 0.5819(5) 0.100(5) Uani 0.5111 1 d D U P A 1
F13 F 0.3704(7) 1.5245(8) 0.5248(2) 0.101(3) Uani 0.7756 1 d D U P E 1
F19 F 0.7270(10) 0.9967(13) 0.6930(5) 0.099(5) Uani 0.605 1 d D U P C 1
F20 F 0.5899(9) 1.0299(11) 0.7022(3) 0.086(4) Uani 0.605 1 d D U P C 1
C14 C 0.7998(7) 0.8215(5) 0.6278(2) 0.072(3) Uani 1 1 d . . . . .
H14A H 0.7844 0.8766 0.6349 0.108 Uiso 1 1 calc GR . . . .
H14B H 0.7574 0.8044 0.6109 0.108 Uiso 1 1 calc GR . . . .
H14C H 0.8616 0.8211 0.6197 0.108 Uiso 1 1 calc GR . . . .
C20 C 0.9559(8) 0.4087(6) 0.6745(2) 0.073(3) Uani 1 1 d . . . . .
H20A H 0.9138 0.3686 0.6653 0.110 Uiso 1 1 calc GR . . . .
H20B H 0.9927 0.3827 0.6913 0.110 Uiso 1 1 calc GR . . . .
H20C H 0.9955 0.4294 0.6578 0.110 Uiso 1 1 calc GR . . . .
F14 F 0.3081(6) 1.4985(7) 0.5689(2) 0.100(3) Uani 0.7756 1 d D U P E 1
C57 C 1.1162(8) 0.4613(7) 0.5258(2) 0.082(3) Uani 1 1 d . . . . .
H57A H 1.0876 0.4214 0.5115 0.123 Uiso 1 1 calc GR . . . .
H57B H 1.1635 0.4344 0.5387 0.123 Uiso 1 1 calc GR . . . .
H57C H 1.1433 0.5050 0.5132 0.123 Uiso 1 1 calc GR . . . .
C50 C 1.2011(7) 0.7967(6) 0.6255(2) 0.070(3) Uani 1 1 d . . . . .
H50A H 1.2295 0.8497 0.6216 0.105 Uiso 1 1 calc GR . . . .
H50B H 1.2332 0.7690 0.6430 0.105 Uiso 1 1 calc GR . . . .
H50C H 1.1377 0.8049 0.6312 0.105 Uiso 1 1 calc GR . . . .
F15 F 0.4301(7) 1.5651(5) 0.5679(3) 0.104(3) Uani 0.7756 1 d D U P E 1
F17A F 0.5212(8) 1.3044(7) 0.4776(2) 0.122(3) Uani 0.8081 1 d D U P B 1
C73 C 0.4057(5) 1.2075(5) 0.62250(19) 0.0464(17) Uani 1 1 d . . . . .
C71 C 1.0318(9) 0.9496(8) 0.5935(2) 0.103(5) Uani 1 1 d . . . . .
H71A H 0.9917 0.9957 0.5978 0.155 Uiso 1 1 calc GR . . . .
H71B H 1.0939 0.9636 0.6000 0.155 Uiso 1 1 calc GR . . . .
H71C H 1.0118 0.9018 0.6055 0.155 Uiso 1 1 calc GR . . . .
F10A F 0.5933(11) 1.5641(9) 0.7118(3) 0.115(4) Uani 0.5907 1 d D U P F 1
C48 C 1.0937(5) 0.5395(4) 0.57565(16) 0.0364(15) Uani 1 1 d . . . . .
C72 C 1.0720(8) 0.9967(9) 0.5393(3) 0.108(5) Uani 1 1 d . . . . .
H72A H 1.1350 1.0040 0.5464 0.162 Uiso 1 1 calc GR . . . .
H72B H 1.0387 1.0478 0.5422 0.162 Uiso 1 1 calc GR . . . .
H72C H 1.0706 0.9816 0.5166 0.162 Uiso 1 1 calc GR . . . .
C104 C 0.6517(6) 1.0236(5) 0.6783(2) 0.076(2) Uani 1 1 d D U . . .
C78 C 0.3190(5) 1.2301(5) 0.63236(19) 0.0474(18) Uani 1 1 d . . . . .
H78 H 0.3123 1.2794 0.6439 0.057 Uiso 1 1 calc R . . . .
C83 C 0.4533(7) 1.3456(6) 0.7145(2) 0.063(2) Uani 1 1 d D U . . .
C9 C 0.7872(5) 0.6417(5) 0.61766(19) 0.0477(18) Uani 1 1 d . . . . .
H9 H 0.7612 0.6770 0.6021 0.057 Uiso 1 1 calc R . . . .
C1 C 0.9789(6) 0.7042(4) 0.69604(16) 0.0474(17) Uani 1 1 d . U . . .
F11A F 0.6286(8) 1.5493(9) 0.6641(3) 0.094(4) Uani 0.5907 1 d D U P F 1
C39 C 1.1465(5) 0.6789(4) 0.51786(16) 0.0433(17) Uani 1 1 d . . . . .
H39 H 1.2000 0.6472 0.5161 0.052 Uiso 1 1 calc R . . . .
C75 C 0.3361(6) 1.0858(5) 0.5977(2) 0.0547(18) Uani 1 1 d D U . . .
N1 N 1.0174(4) 0.7045(4) 0.66585(13) 0.0408(13) Uani 1 1 d . . . . .
H1 H 1.0619 0.7397 0.6638 0.049 Uiso 1 1 calc R . . . .
C8 C 0.8151(5) 0.6739(4) 0.6475(2) 0.0461(18) Uani 1 1 d . . . . .
F12A F 0.4951(9) 1.5916(7) 0.6762(4) 0.119(4) Uani 0.5907 1 d D U P F 1
F5 F 0.1579(6) 1.2556(7) 0.6643(3) 0.092(3) Uani 0.6276 1 d D U P G 1
C17 C 0.7776(14) 0.5762(12) 0.5512(3) 0.083(6) Uani 0.58 1 d D U P H 1
H17A H 0.8429 0.5750 0.5475 0.124 Uiso 0.58 1 calc GR . P H 1
H17B H 0.7584 0.6325 0.5550 0.124 Uiso 0.58 1 calc GR . P H 1
H17C H 0.7452 0.5545 0.5325 0.124 Uiso 0.58 1 calc GR . P H 1
C37 C 1.0155(5) 0.7216(4) 0.54878(14) 0.0342(14) Uani 1 1 d . . . . .
C12 C 0.8678(6) 0.5384(5) 0.66362(19) 0.052(2) Uani 1 1 d . . . . .
C41 C 1.0469(6) 0.7807(5) 0.49706(16) 0.0489(19) Uani 1 1 d . . . . .
H41 H 1.0315 0.8182 0.4806 0.059 Uiso 1 1 calc R . . . .
C7 C 0.8577(6) 0.6232(5) 0.67016(17) 0.0492(18) Uani 1 1 d . . . . .
C11 C 0.8389(6) 0.5103(5) 0.63379(19) 0.057(2) Uani 1 1 d . . . . .
H11 H 0.8484 0.4544 0.6290 0.068 Uiso 1 1 calc R . . . .
N2 N 0.9683(4) 0.7131(3) 0.57742(13) 0.0326(12) Uani 1 1 d . . . . .
C84 C 0.4878(7) 1.4245(6) 0.7139(2) 0.066(2) Uani 1 1 d . . . . .
H84 H 0.4854 1.4579 0.7324 0.079 Uiso 1 1 calc R . . . .
C93 C 0.5211(8) 1.3158(6) 0.5345(2) 0.074(3) Uani 1 1 d D U . . .
C40 C 1.1212(6) 0.7313(5) 0.49355(16) 0.0463(18) Uani 1 1 d . . . . .
H40 H 1.1551 0.7332 0.4745 0.056 Uiso 1 1 calc R . . . .
C102 C 0.6709(6) 1.2337(5) 0.6217(2) 0.056(2) Uani 1 1 d . . . . .
H102 H 0.6753 1.2813 0.6089 0.067 Uiso 1 1 calc R . . . .
C96 C 0.5549(7) 1.2751(6) 0.5064(2) 0.097(3) Uani 1 1 d D U . . .
C10 C 0.7971(6) 0.5584(5) 0.61056(19) 0.054(2) Uani 1 1 d D U . . .
C46 C 1.1571(5) 0.5332(4) 0.63000(17) 0.0418(16) Uani 1 1 d . . . . .
C89 C 0.4968(6) 1.3155(5) 0.5926(2) 0.052(2) Uani 1 1 d . . . . .
C62 C 0.8647(7) 0.9648(5) 0.5505(2) 0.063(2) Uani 1 1 d . . . . .
H62 H 0.8771 1.0139 0.5618 0.076 Uiso 1 1 calc R . . . .
C61 C 0.7775(7) 0.9517(6) 0.5394(3) 0.072(3) Uani 1 1 d D U . . .
C100 C 0.7433(5) 1.1190(5) 0.6478(2) 0.061(2) Uani 1 1 d . . . . .
H100 H 0.7961 1.0881 0.6527 0.074 Uiso 1 1 calc R . . . .
C70 C 1.0290(7) 0.9306(5) 0.5585(2) 0.056(2) Uani 1 1 d . . . . .
H70 H 1.0666 0.8806 0.5555 0.067 Uiso 1 1 calc R . . . .
C94 C 0.5313(6) 1.2797(6) 0.5645(2) 0.064(2) Uani 1 1 d . . . . .
H94 H 0.5625 1.2292 0.5662 0.077 Uiso 1 1 calc R . . . .
F9A F 0.3457(12) 1.3607(9) 0.7546(4) 0.123(5) Uani 0.5115 1 d D U P I 1
C77 C 0.2421(6) 1.1832(6) 0.6259(2) 0.059(2) Uani 1 1 d D U . . .
C90 C 0.4487(5) 1.3883(5) 0.58752(19) 0.0465(17) Uani 1 1 d . . . . .
H90 H 0.4218 1.4137 0.6054 0.056 Uiso 1 1 calc R . . . .
C97 C 0.5864(5) 1.2109(4) 0.6328(2) 0.0452(17) Uani 1 1 d . . . . .
B1 B 0.4951(6) 1.2664(5) 0.6264(2) 0.047(2) Uani 1 1 d . . . . .
C98 C 0.5834(5) 1.1420(5) 0.6520(2) 0.0492(18) Uani 1 1 d . . . . .
H98 H 0.5269 1.1260 0.6605 0.059 Uiso 1 1 calc R . . . .
C63 C 0.9354(6) 0.9103(4) 0.54609(17) 0.0453(17) Uani 1 1 d . . . . .
C81 C 0.4887(5) 1.3258(5) 0.6577(2) 0.0496(19) Uani 1 1 d . . . . .
C91 C 0.4382(6) 1.4252(5) 0.5581(2) 0.058(2) Uani 1 1 d D U . . .
C74 C 0.4120(5) 1.1353(5) 0.60542(19) 0.0499(17) Uani 1 1 d . . . . .
H74 H 0.4700 1.1183 0.5986 0.060 Uiso 1 1 calc R . . . .
C64 C 0.8104(6) 0.7489(5) 0.4959(2) 0.060(2) Uani 1 1 d D U . . .
H64 H 0.8505 0.7031 0.5031 0.072 Uiso 0.67 1 calc R . P J 1
H64A H 0.8669 0.7164 0.4929 0.072 Uiso 0.33 1 calc R . P K 2
C92 C 0.4738(6) 1.3904(6) 0.5310(2) 0.066(2) Uani 1 1 d . . . . .
H92 H 0.4667 1.4157 0.5107 0.079 Uiso 1 1 calc R . . . .
C80 C 0.1550(6) 1.2111(6) 0.6359(2) 0.081(2) Uani 1 1 d D U . . .
C85 C 0.5256(6) 1.4541(6) 0.6861(2) 0.064(2) Uani 1 1 d D U . . .
C60 C 0.7630(7) 0.8806(6) 0.5215(2) 0.068(2) Uani 1 1 d . . . . .
H60 H 0.7044 0.8708 0.5126 0.082 Uiso 1 1 calc R . . . .
C82 C 0.4533(6) 1.2977(5) 0.6863(2) 0.058(2) Uani 1 1 d . . . . .
H82 H 0.4281 1.2444 0.6870 0.069 Uiso 1 1 calc R . . . .
C6 C 0.8981(7) 0.6604(5) 0.69958(19) 0.057(2) Uani 1 1 d . U . L 1
C18 C 0.6642(12) 0.4926(17) 0.5856(5) 0.108(8) Uani 0.58 1 d D U P H 1
H18A H 0.6432 0.4623 0.5667 0.162 Uiso 0.58 1 calc GR . P H 1
H18B H 0.6227 0.5380 0.5896 0.162 Uiso 0.58 1 calc GR . P H 1
H18C H 0.6657 0.4562 0.6041 0.162 Uiso 0.58 1 calc GR . P H 1
C87 C 0.4143(7) 1.3141(6) 0.7425(2) 0.095(3) Uani 1 1 d D U . . .
C66 C 0.8313(11) 0.7690(9) 0.4604(3) 0.073(4) Uani 0.67 1 d D U P M 1
H66A H 0.8914 0.7939 0.4591 0.109 Uiso 0.67 1 calc GR . P M 1
H66B H 0.7857 0.8070 0.4520 0.109 Uiso 0.67 1 calc GR . P M 1
H66C H 0.8299 0.7186 0.4478 0.109 Uiso 0.67 1 calc GR . P M 1
F4 F 0.0975(7) 1.1532(7) 0.6446(4) 0.110(4) Uani 0.6276 1 d D U P G 1
F24A F 0.9018(6) 1.2151(7) 0.6395(3) 0.113(3) Uani 0.7451 1 d D U P D 1
F7A F 0.3705(12) 1.2421(8) 0.7418(3) 0.097(4) Uani 0.5115 1 d D U P I 1
C95 C 0.3903(6) 1.4994(5) 0.5547(2) 0.077(2) Uani 1 1 d D U . . .
F8A F 0.4729(12) 1.3055(15) 0.7677(4) 0.146(6) Uani 0.5115 1 d D U P I 1
C79 C 0.3470(6) 1.0139(5) 0.5794(2) 0.075(2) Uani 1 1 d D U . . .
C99 C 0.6604(6) 1.0947(5) 0.6593(2) 0.058(2) Uani 1 1 d D U . . .
C59 C 0.8313(6) 0.8234(4) 0.5161(2) 0.0490(18) Uani 1 1 d D U . . .
C88 C 0.5590(7) 1.5356(5) 0.6836(2) 0.084(2) Uani 1 1 d D U . . .
C86 C 0.5255(6) 1.4050(5) 0.6585(2) 0.054(2) Uani 1 1 d . . . . .
H86 H 0.5514 1.4262 0.6397 0.064 Uiso 1 1 calc R . . . .
C16 C 0.7565(7) 0.5250(6) 0.5800(2) 0.072(3) Uani 1 1 d D U . . .
H16 H 0.7928 0.4744 0.5763 0.087 Uiso 0.58 1 calc R . P H 1
H16A H 0.7948 0.5409 0.5615 0.087 Uiso 0.42 1 calc R . P H 2
C76 C 0.2514(6) 1.1104(5) 0.6083(2) 0.060(2) Uani 1 1 d . . . . .
H76 H 0.1996 1.0779 0.6037 0.072 Uiso 1 1 calc R . . . .
C101 C 0.7497(6) 1.1894(5) 0.6287(2) 0.062(2) Uani 1 1 d D U . . .
C55 C 1.0456(5) 0.4971(5) 0.54764(18) 0.0462(18) Uani 1 1 d . . . . .
H55 H 1.0089 0.5382 0.5355 0.055 Uiso 1 1 calc R . . . .
F6 F 0.1106(10) 1.2628(8) 0.6171(4) 0.109(5) Uani 0.6276 1 d D U P G 1
C13 C 0.7936(7) 0.7633(5) 0.6556(2) 0.061(2) Uani 1 1 d . . . . .
H13 H 0.8358 0.7820 0.6730 0.074 Uiso 1 1 calc R . . . .
C49 C 1.2055(5) 0.7449(5) 0.59534(18) 0.0461(17) Uani 1 1 d . . . . .
H49 H 1.1697 0.7730 0.5781 0.055 Uiso 1 1 calc R . . . .
C43 C 1.1207(4) 0.6216(4) 0.57328(14) 0.0324(13) Uani 1 1 d . . . . .
C52 C 1.1858(6) 0.4819(5) 0.65852(19) 0.055(2) Uani 1 1 d . . . . .
H52 H 1.1546 0.4280 0.6567 0.067 Uiso 1 1 calc R . . . .
C19 C 0.9028(7) 0.4790(5) 0.6887(2) 0.058(2) Uani 1 1 d . . . . .
H19 H 0.9436 0.5094 0.7038 0.069 Uiso 1 1 calc R . . . .
C38 C 1.0939(5) 0.6724(4) 0.54482(15) 0.0361(15) Uani 1 1 d . . . . .
C44 C 1.1689(5) 0.6596(4) 0.59869(16) 0.0369(15) Uani 1 1 d . . . . .
C42 C 0.9932(5) 0.7772(4) 0.52430(16) 0.0360(14) Uani 1 1 d . . . . .
C58 C 0.9174(5) 0.8380(4) 0.52859(16) 0.0413(16) Uani 1 1 d . . . . .
C45 C 1.1842(5) 0.6141(4) 0.62669(15) 0.0398(16) Uani 1 1 d . . . . .
H45 H 1.2144 0.6398 0.6442 0.048 Uiso 1 1 calc R . . . .
C47 C 1.1120(5) 0.4979(4) 0.60405(17) 0.0411(16) Uani 1 1 d . . . . .
H47 H 1.0927 0.4428 0.6058 0.049 Uiso 1 1 calc R . . . .
C103 C 0.8350(6) 1.2131(6) 0.6166(2) 0.083(3) Uani 1 1 d D U . . .
C65 C 0.7128(8) 0.7206(9) 0.4965(4) 0.077(4) Uani 0.67 1 d D U P M 1
H65A H 0.7110 0.6609 0.4967 0.116 Uiso 0.67 1 calc GR . P M 1
H65B H 0.6804 0.7411 0.4776 0.116 Uiso 0.67 1 calc GR . P M 1
H65C H 0.6841 0.7415 0.5158 0.116 Uiso 0.67 1 calc GR . P M 1
F9 F 0.4339(14) 1.3542(9) 0.7696(3) 0.106(5) Uani 0.4885 1 d D U P I 2
F8 F 0.4391(15) 1.2369(8) 0.7492(4) 0.117(5) Uani 0.4885 1 d D U P I 2
F7 F 0.3227(9) 1.3080(15) 0.7413(4) 0.135(5) Uani 0.4885 1 d D U P I 2
F10 F 0.5360(14) 1.5861(10) 0.7073(4) 0.096(5) Uani 0.4093 1 d D U P F 2
F12 F 0.5279(15) 1.5765(10) 0.6572(4) 0.110(5) Uani 0.4093 1 d D U P F 2
F11 F 0.6495(9) 1.5399(15) 0.6806(5) 0.112(6) Uani 0.4093 1 d D U P F 2
F6A F 0.1358(17) 1.2873(9) 0.6252(6) 0.088(6) Uani 0.3724 1 d D U P G 2
F5A F 0.1337(16) 1.2035(17) 0.6657(4) 0.123(6) Uani 0.3724 1 d D U P G 2
F4A F 0.0886(10) 1.1685(11) 0.6198(5) 0.090(4) Uani 0.3724 1 d D U P G 2
F23 F 0.8320(19) 1.226(2) 0.5845(4) 0.109(6) Uani 0.2548 1 d D U P D 2
F22 F 0.8962(14) 1.1533(13) 0.6194(8) 0.092(6) Uani 0.2548 1 d D U P D 2
F24 F 0.869(2) 1.2828(13) 0.6272(8) 0.106(7) Uani 0.2548 1 d D U P D 2
F16 F 0.628(2) 1.225(2) 0.5183(8) 0.114(7) Uani 0.1919 1 d D U P B 2
F18 F 0.616(3) 1.327(2) 0.4913(11) 0.114(8) Uani 0.1919 1 d D U P B 2
F17 F 0.518(3) 1.214(2) 0.4874(10) 0.132(10) Uani 0.1919 1 d D U P B 2
F15A F 0.4510(18) 1.5616(16) 0.5494(8) 0.093(7) Uani 0.2244 1 d D U P E 2
F14A F 0.347(2) 1.5331(19) 0.5800(5) 0.092(7) Uani 0.2244 1 d D U P E 2
F13A F 0.3325(19) 1.509(3) 0.5297(6) 0.094(7) Uani 0.2244 1 d D U P E 2
F3 F 0.4062(11) 0.9596(11) 0.5935(4) 0.086(4) Uani 0.4889 1 d D U P A 2
F2 F 0.3926(11) 1.0209(12) 0.5513(3) 0.108(5) Uani 0.4889 1 d D U P A 2
F1 F 0.2764(12) 0.9655(14) 0.5725(5) 0.098(6) Uani 0.4889 1 d D U P A 2
F21A F 0.5930(15) 0.9653(15) 0.6678(8) 0.086(6) Uani 0.395 1 d D U P C 2
F20A F 0.6200(14) 1.0398(18) 0.7081(4) 0.088(6) Uani 0.395 1 d D U P C 2
F19A F 0.7288(14) 0.9809(19) 0.6842(7) 0.083(6) Uani 0.395 1 d D U P C 2
C18A C 0.7340(19) 0.4360(11) 0.5780(6) 0.078(6) Uani 0.42 1 d D U P H 2
H18D H 0.7830 0.4070 0.5673 0.117 Uiso 0.42 1 calc GR . P H 2
H18E H 0.6774 0.4287 0.5658 0.117 Uiso 0.42 1 calc GR . P H 2
H18F H 0.7270 0.4140 0.5996 0.117 Uiso 0.42 1 calc GR . P H 2
C17A C 0.6570(13) 0.5552(18) 0.5742(7) 0.094(7) Uani 0.42 1 d D U P H 2
H17D H 0.6302 0.5261 0.5559 0.141 Uiso 0.42 1 calc GR . P H 2
H17E H 0.6572 0.6138 0.5698 0.141 Uiso 0.42 1 calc GR . P H 2
H17F H 0.6213 0.5444 0.5933 0.141 Uiso 0.42 1 calc GR . P H 2
C67 C 0.7004(8) 1.0119(7) 0.5429(3) 0.112(4) Uani 1 1 d D U . . .
H67 H 0.6495 0.9916 0.5291 0.135 Uiso 0.68 1 calc R . P N 1
H67A H 0.7232 1.0682 0.5386 0.135 Uiso 0.32 1 calc R . P O 2
C68 C 0.6697(10) 1.0073(10) 0.5758(4) 0.147(6) Uani 1 1 d D U . . .
H68A H 0.7221 1.0096 0.5904 0.221 Uiso 1 1 calc GR . . . .
H68B H 0.6372 0.9559 0.5790 0.221 Uiso 1 1 calc GR . . . .
H68C H 0.6293 1.0532 0.5801 0.221 Uiso 1 1 calc GR . . . .
C69 C 0.7251(13) 1.0919(9) 0.5306(6) 0.136(8) Uani 0.68 1 d D U P P 1
H69A H 0.7365 1.0879 0.5077 0.204 Uiso 0.68 1 calc GR . P P 1
H69B H 0.7799 1.1113 0.5417 0.204 Uiso 0.68 1 calc GR . P P 1
H69C H 0.6755 1.1303 0.5342 0.204 Uiso 0.68 1 calc GR . P P 1
C68A C 0.6094(17) 1.000(2) 0.5258(7) 0.145(14) Uani 0.32 1 d D U P P 2
H68D H 0.5863 0.9454 0.5303 0.218 Uiso 0.32 1 calc GR . P P 2
H68E H 0.6172 1.0066 0.5027 0.218 Uiso 0.32 1 calc GR . P P 2
H68F H 0.5663 1.0409 0.5334 0.218 Uiso 0.32 1 calc GR . P P 2
O1S O 0.5094(18) 0.7560(19) 0.6214(8) 0.086(8) Uani 0.25 1 d . U P . .
C3S C 0.474(3) 0.795(3) 0.6418(13) 0.093(11) Uani 0.25 1 d . U P . .
H3SA H 0.4200 0.8230 0.6325 0.112 Uiso 0.25 1 calc R . P . .
H3SB H 0.5163 0.8377 0.6495 0.112 Uiso 0.25 1 calc R . P . .
C2S C 0.548(3) 0.801(3) 0.5927(13) 0.093(11) Uani 0.25 1 d . U P . .
H2SA H 0.4985 0.8341 0.5831 0.112 Uiso 0.25 1 calc R . P . .
H2SB H 0.5947 0.8392 0.6007 0.112 Uiso 0.25 1 calc R . P . .
C1S C 0.581(4) 0.759(3) 0.5714(15) 0.119(17) Uani 0.25 1 d . U P . .
H1SA H 0.5329 0.7374 0.5576 0.179 Uiso 0.25 1 calc GR . P . .
H1SB H 0.6158 0.7144 0.5810 0.179 Uiso 0.25 1 calc GR . P . .
H1SC H 0.6215 0.7934 0.5587 0.179 Uiso 0.25 1 calc GR . P . .
C4S C 0.446(4) 0.745(3) 0.6689(15) 0.116(17) Uani 0.25 1 d . U P . .
H4SA H 0.3974 0.7730 0.6803 0.174 Uiso 0.25 1 calc GR . P . .
H4SB H 0.4976 0.7366 0.6834 0.174 Uiso 0.25 1 calc GR . P . .
H4SC H 0.4237 0.6923 0.6611 0.174 Uiso 0.25 1 calc GR . P . .
C65A C 0.7436(19) 0.7005(18) 0.5164(6) 0.074(7) Uani 0.33 1 d D U P M 2
H65D H 0.7336 0.6466 0.5070 0.111 Uiso 0.33 1 calc GR . P M 2
H65E H 0.6860 0.7298 0.5174 0.111 Uiso 0.33 1 calc GR . P M 2
H65F H 0.7688 0.6942 0.5381 0.111 Uiso 0.33 1 calc GR . P M 2
C66A C 0.769(2) 0.769(2) 0.4638(5) 0.076(8) Uani 0.33 1 d D U P M 2
H66D H 0.7688 0.7197 0.4504 0.114 Uiso 0.33 1 calc GR . P M 2
H66E H 0.8034 0.8119 0.4536 0.114 Uiso 0.33 1 calc GR . P M 2
H66F H 0.7060 0.7869 0.4667 0.114 Uiso 0.33 1 calc GR . P M 2
H2 H 0.934(5) 0.747(4) 0.5756(15) 0.021(17) Uiso 1 1 d . . . . .
C27 C 1.0779(6) 0.8846(5) 0.70737(17) 0.0515(19) Uani 1 1 d . . . . .
C22 C 1.0931(6) 0.8054(5) 0.71885(17) 0.055(2) Uani 1 1 d . . . . .
C34 C 0.9812(7) 0.9175(5) 0.7024(2) 0.059(2) Uani 1 1 d . . . . .
H34 H 0.9407 0.8693 0.6991 0.070 Uiso 1 1 calc R . . . .
C23 C 1.1819(8) 0.7803(6) 0.7256(2) 0.067(3) Uani 1 1 d . . . . .
C2 C 1.0141(7) 0.7489(5) 0.72227(19) 0.059(2) Uani 1 1 d . U . . .
C26 C 1.1524(7) 0.9354(6) 0.7026(2) 0.068(3) Uani 1 1 d . . . . .
H26 H 1.1424 0.9890 0.6947 0.082 Uiso 1 1 calc R . . . .
C25 C 1.2397(8) 0.9105(8) 0.7091(3) 0.082(3) Uani 1 1 d . U . . .
C3 C 0.9714(10) 0.7420(6) 0.7517(2) 0.089(3) Uani 1 1 d . U . . .
H3 H 0.9975 0.7680 0.7699 0.106 Uiso 1 1 calc R . . . .
C4 C 0.8920(10) 0.6984(7) 0.7549(2) 0.103(4) Uani 1 1 d . U . . .
H4 H 0.8634 0.6962 0.7751 0.124 Uiso 1 1 calc R . . . .
C24 C 1.2531(9) 0.8319(7) 0.7207(3) 0.083(3) Uani 1 1 d . . . . .
H24 H 1.3129 0.8137 0.7254 0.100 Uiso 1 1 calc R . . . .
C5 C 0.8540(9) 0.6577(6) 0.7290(2) 0.083(3) Uani 1 1 d . U . . .
H5 H 0.7990 0.6285 0.7311 0.100 Uiso 1 1 calc R . . L .
C28 C 1.2031(10) 0.6972(7) 0.7409(3) 0.094(4) Uani 1 1 d . . . . .
H28 H 1.1554 0.6579 0.7335 0.113 Uiso 1 1 calc R . . . .
C36 C 0.9503(8) 0.9599(10) 0.7319(3) 0.111(5) Uani 1 1 d . . . . .
H36A H 0.9591 0.9238 0.7503 0.166 Uiso 1 1 calc GR . . . .
H36B H 0.8860 0.9736 0.7296 0.166 Uiso 1 1 calc GR . . . .
H36C H 0.9856 1.0099 0.7351 0.166 Uiso 1 1 calc GR . . . .
C35 C 0.9698(9) 0.9708(9) 0.6737(3) 0.108(5) Uani 1 1 d . . . . .
H35A H 0.9965 1.0244 0.6782 0.162 Uiso 1 1 calc GR . . . .
H35B H 0.9052 0.9772 0.6687 0.162 Uiso 1 1 calc GR . . . .
H35C H 1.0001 0.9458 0.6555 0.162 Uiso 1 1 calc GR . . . .
C30 C 1.1973(13) 0.7035(9) 0.7769(3) 0.156(8) Uani 1 1 d . . . . .
H30A H 1.2459 0.7388 0.7850 0.234 Uiso 1 1 calc GR . . . .
H30B H 1.2037 0.6491 0.7864 0.234 Uiso 1 1 calc GR . . . .
H30C H 1.1386 0.7266 0.7826 0.234 Uiso 1 1 calc GR . . . .
C31 C 1.3204(10) 0.9658(10) 0.7022(4) 0.123(5) Uani 1 1 d . U . . .
H31 H 1.3689 0.9434 0.7167 0.148 Uiso 1 1 calc R . . . .
C29 C 1.2946(10) 0.6633(8) 0.7309(4) 0.133(7) Uani 1 1 d . . . . .
H29A H 1.3010 0.6693 0.7078 0.200 Uiso 1 1 calc GR . . . .
H29B H 1.2985 0.6055 0.7366 0.200 Uiso 1 1 calc GR . . . .
H29C H 1.3432 0.6934 0.7419 0.200 Uiso 1 1 calc GR . . . .
C33 C 1.3175(12) 1.0485(10) 0.7110(5) 0.190(9) Uani 1 1 d . U . . .
H33A H 1.2758 1.0777 0.6966 0.285 Uiso 1 1 calc GR . . . .
H33B H 1.3782 1.0721 0.7095 0.285 Uiso 1 1 calc GR . . . .
H33C H 1.2964 1.0533 0.7330 0.285 Uiso 1 1 calc GR . . . .
C32 C 1.3567(12) 0.9542(11) 0.6715(4) 0.164(8) Uani 1 1 d . U . . .
H32A H 1.3385 0.9006 0.6633 0.246 Uiso 1 1 calc GR . . . .
H32B H 1.4229 0.9572 0.6728 0.246 Uiso 1 1 calc GR . . . .
H32C H 1.3339 0.9968 0.6571 0.246 Uiso 1 1 calc GR . . . .

loop_
_atom_site_aniso_label
_atom_site_aniso_U_11
_atom_site_aniso_U_22
_atom_site_aniso_U_33
_atom_site_aniso_U_23
_atom_site_aniso_U_13
_atom_site_aniso_U_12
U1 0.03926(12) 0.02816(10) 0.03302(9) 0.00308(10) 0.00603(6) 0.00420(12)
F2A 0.107(10) 0.083(8) 0.083(5) -0.016(5) 0.006(5) -0.005(8)
F18A 0.098(5) 0.134(8) 0.131(8) 0.002(6) 0.062(5) 0.013(5)
C51 0.060(7) 0.061(6) 0.137(11) -0.011(6) 0.031(7) -0.010(5)
C15 0.093(9) 0.055(6) 0.147(11) 0.008(6) 0.077(8) 0.018(6)
C54 0.072(7) 0.109(9) 0.073(6) 0.031(6) 0.012(5) 0.044(7)
F16A 0.135(8) 0.088(4) 0.072(5) -0.004(4) 0.020(5) 0.011(5)
F21 0.087(10) 0.046(5) 0.135(9) 0.010(5) -0.013(7) -0.003(6)
C21 0.099(8) 0.063(6) 0.073(6) 0.027(5) 0.020(6) -0.024(6)
C53 0.085(7) 0.083(7) 0.038(4) 0.007(4) 0.008(4) 0.019(6)
F1A 0.076(7) 0.063(6) 0.091(9) -0.012(6) -0.002(6) -0.015(5)
C56 0.098(9) 0.099(9) 0.082(7) -0.018(7) -0.006(6) -0.051(8)
F22A 0.085(7) 0.109(7) 0.178(8) -0.057(7) 0.061(6) -0.030(5)
F23A 0.044(5) 0.090(5) 0.187(10) -0.010(5) 0.032(5) -0.017(4)
F3A 0.077(7) 0.095(10) 0.129(13) -0.032(8) -0.003(6) 0.008(6)
F13 0.093(7) 0.115(7) 0.094(5) 0.038(4) 0.002(4) 0.016(6)
F19 0.078(6) 0.076(9) 0.144(12) 0.022(8) -0.035(7) 0.021(5)
F20 0.080(7) 0.066(8) 0.111(7) 0.034(5) -0.012(5) 0.011(6)
C14 0.086(8) 0.039(5) 0.092(7) 0.005(4) 0.037(6) 0.011(5)
C20 0.101(9) 0.059(5) 0.060(5) 0.001(4) -0.003(5) -0.001(6)
F14 0.065(5) 0.123(8) 0.113(6) 0.037(5) 0.016(4) 0.043(4)
C57 0.105(9) 0.077(7) 0.063(6) -0.029(5) -0.001(6) 0.009(7)
C50 0.091(8) 0.053(5) 0.065(5) -0.012(4) 0.000(5) -0.026(5)
F15 0.100(7) 0.075(4) 0.136(8) -0.003(5) -0.014(6) 0.034(4)
F17A 0.158(8) 0.128(7) 0.080(5) 0.014(5) 0.039(5) 0.037(6)
C73 0.037(4) 0.041(4) 0.061(4) 0.015(3) 0.002(3) 0.003(3)
C71 0.114(11) 0.142(12) 0.053(6) -0.022(7) -0.001(6) -0.051(9)
F10A 0.131(11) 0.097(9) 0.117(7) -0.024(6) 0.012(6) -0.043(8)
C48 0.036(4) 0.034(3) 0.039(3) -0.007(3) 0.005(3) 0.013(3)
C72 0.065(8) 0.154(13) 0.104(9) 0.066(9) -0.017(6) -0.029(8)
C104 0.062(5) 0.050(4) 0.116(5) 0.011(4) -0.018(4) 0.010(3)
C78 0.037(4) 0.043(4) 0.063(4) 0.012(3) 0.007(3) -0.003(3)
C83 0.062(5) 0.062(5) 0.063(4) 0.006(4) 0.007(4) 0.005(4)
C9 0.039(4) 0.041(4) 0.063(4) 0.008(3) 0.016(3) -0.004(3)
C1 0.074(5) 0.035(3) 0.033(3) 0.000(3) 0.009(3) 0.004(3)
F11A 0.094(7) 0.086(8) 0.103(8) -0.014(6) 0.018(6) -0.033(6)
C39 0.050(5) 0.039(4) 0.041(3) -0.006(3) 0.004(3) 0.007(3)
C75 0.044(5) 0.060(4) 0.060(4) 0.009(3) -0.008(3) 0.000(3)
N1 0.043(4) 0.042(3) 0.038(3) -0.001(2) 0.005(2) 0.006(3)
C8 0.037(4) 0.033(4) 0.068(5) 0.001(3) 0.026(3) -0.007(3)
F12A 0.109(8) 0.062(6) 0.186(12) -0.005(7) 0.008(7) -0.016(5)
F5 0.041(5) 0.108(7) 0.129(6) 0.011(5) 0.035(5) 0.000(5)
C17 0.101(14) 0.096(12) 0.051(6) 0.005(7) -0.002(7) -0.035(11)
C37 0.039(4) 0.033(3) 0.030(3) -0.004(2) 0.001(3) -0.001(3)
C12 0.069(6) 0.038(4) 0.050(4) 0.008(3) 0.023(4) -0.016(4)
C41 0.069(6) 0.047(4) 0.031(3) 0.004(3) 0.005(3) 0.007(4)
C7 0.060(5) 0.042(4) 0.046(4) -0.003(3) 0.027(3) -0.007(4)
C11 0.076(6) 0.042(4) 0.053(4) 0.002(3) 0.010(4) -0.023(4)
N2 0.029(3) 0.030(3) 0.039(3) 0.000(2) 0.004(2) 0.005(3)
C84 0.066(6) 0.058(5) 0.074(6) -0.011(5) -0.005(5) 0.002(5)
C93 0.078(7) 0.068(5) 0.077(5) 0.008(4) 0.029(4) -0.003(5)
C40 0.057(5) 0.048(4) 0.034(3) 0.000(3) 0.012(3) 0.001(4)
C102 0.036(5) 0.050(5) 0.082(6) -0.001(4) 0.008(4) 0.003(4)
C96 0.111(6) 0.092(6) 0.090(5) 0.009(4) 0.044(5) 0.012(5)
C10 0.060(5) 0.050(4) 0.053(4) 0.001(3) 0.013(3) -0.016(4)
C46 0.040(4) 0.043(4) 0.043(4) 0.006(3) 0.003(3) 0.011(3)
C89 0.042(5) 0.040(4) 0.073(5) 0.008(4) 0.018(4) -0.004(4)
C62 0.086(7) 0.037(4) 0.067(5) -0.002(4) 0.014(5) 0.008(4)
C61 0.048(5) 0.051(5) 0.118(8) 0.012(5) 0.028(5) 0.013(4)
C100 0.029(4) 0.057(5) 0.099(6) -0.016(5) -0.011(4) 0.013(4)
C70 0.073(6) 0.041(4) 0.052(4) -0.006(3) -0.013(4) 0.007(4)
C94 0.054(6) 0.059(5) 0.080(6) 0.004(5) 0.021(5) -0.003(4)
F9A 0.149(10) 0.106(9) 0.117(10) -0.003(7) 0.067(8) -0.013(8)
C77 0.040(4) 0.059(5) 0.078(5) 0.019(4) 0.008(3) 0.000(3)
C90 0.036(4) 0.044(4) 0.060(4) 0.009(3) 0.009(3) 0.004(3)
C97 0.026(4) 0.037(4) 0.072(5) -0.005(3) 0.002(3) 0.001(3)
B1 0.029(5) 0.045(5) 0.069(6) 0.013(4) 0.001(4) 0.005(4)
C98 0.031(4) 0.040(4) 0.076(5) -0.005(4) 0.000(3) 0.001(3)
C63 0.059(5) 0.036(4) 0.041(4) 0.007(3) 0.004(3) 0.004(4)
C81 0.035(4) 0.046(4) 0.068(5) 0.013(4) 0.004(3) 0.007(3)
C91 0.041(4) 0.061(4) 0.072(5) 0.018(4) 0.007(4) 0.000(3)
C74 0.033(4) 0.047(4) 0.070(5) 0.009(4) 0.001(3) -0.002(4)
C64 0.054(5) 0.045(4) 0.081(5) 0.002(3) -0.020(4) 0.006(3)
C92 0.063(6) 0.062(6) 0.073(5) 0.021(4) 0.019(4) -0.001(5)
C80 0.040(4) 0.083(5) 0.120(6) 0.014(4) 0.020(4) 0.001(3)
C85 0.049(5) 0.060(4) 0.084(6) -0.009(4) 0.007(4) -0.005(4)
C60 0.052(5) 0.060(6) 0.092(7) 0.016(5) -0.004(4) 0.008(5)
C82 0.057(6) 0.045(4) 0.072(5) 0.008(4) 0.004(4) 0.000(4)
C6 0.085(5) 0.041(4) 0.047(4) -0.001(3) 0.015(3) -0.007(4)
C18 0.105(10) 0.142(19) 0.077(11) -0.024(11) 0.025(8) -0.063(11)
C87 0.130(7) 0.086(5) 0.071(5) 0.004(4) 0.028(4) -0.025(5)
C66 0.084(10) 0.054(8) 0.080(6) -0.003(5) -0.022(6) 0.001(8)
F4 0.053(6) 0.097(7) 0.182(11) 0.019(7) 0.042(7) -0.013(5)
F24A 0.038(4) 0.129(8) 0.170(8) -0.015(6) -0.001(4) -0.019(5)
F7A 0.128(10) 0.089(6) 0.074(7) -0.001(6) 0.037(8) -0.024(7)
C95 0.070(5) 0.069(4) 0.092(5) 0.021(4) 0.004(4) 0.021(4)
F8A 0.164(11) 0.181(15) 0.095(8) 0.019(9) 0.004(8) -0.025(10)
C79 0.069(5) 0.066(4) 0.091(5) -0.010(4) 0.000(4) -0.007(3)
C99 0.047(5) 0.042(3) 0.086(5) -0.007(3) -0.021(4) 0.008(3)
C59 0.043(4) 0.040(4) 0.064(4) 0.006(3) -0.008(3) 0.009(3)
C88 0.091(6) 0.060(4) 0.101(6) -0.011(4) 0.016(4) -0.022(4)
C86 0.042(5) 0.041(4) 0.078(6) 0.003(4) 0.011(4) 0.003(4)
C16 0.088(6) 0.070(5) 0.059(4) 0.001(4) 0.003(4) -0.026(5)
C76 0.040(5) 0.062(5) 0.077(5) 0.017(4) -0.008(4) -0.008(4)
C101 0.035(4) 0.054(5) 0.096(6) -0.019(4) -0.002(3) 0.004(3)
C55 0.047(5) 0.040(4) 0.051(4) -0.011(3) -0.013(3) 0.007(3)
F6 0.056(8) 0.128(9) 0.144(9) 0.030(8) 0.017(6) 0.031(7)
C13 0.064(6) 0.042(4) 0.079(6) -0.002(4) 0.027(5) 0.002(4)
C49 0.042(4) 0.051(4) 0.045(4) -0.003(3) 0.001(3) -0.001(4)
C43 0.028(3) 0.034(3) 0.036(3) -0.004(3) 0.009(2) 0.006(3)
C52 0.059(6) 0.055(5) 0.052(4) 0.003(4) 0.005(4) 0.023(4)
C19 0.078(7) 0.043(4) 0.053(4) 0.006(4) 0.011(4) -0.012(4)
C38 0.039(4) 0.036(3) 0.033(3) -0.006(3) -0.003(3) 0.000(3)
C44 0.034(4) 0.037(3) 0.040(3) -0.003(3) 0.006(3) 0.003(3)
C42 0.035(4) 0.035(3) 0.038(3) 0.002(3) 0.000(3) -0.002(3)
C58 0.054(5) 0.035(3) 0.035(3) 0.010(3) 0.007(3) 0.000(3)
C45 0.032(4) 0.051(4) 0.036(3) -0.006(3) 0.000(2) 0.007(3)
C47 0.049(5) 0.028(3) 0.047(4) 0.004(3) 0.007(3) 0.004(3)
C103 0.030(4) 0.083(5) 0.137(6) -0.024(4) 0.009(4) -0.005(3)
C65 0.055(6) 0.063(8) 0.112(11) 0.004(8) -0.029(6) -0.001(5)
F9 0.157(13) 0.097(9) 0.063(5) -0.001(6) 0.030(6) -0.026(9)
F8 0.187(14) 0.090(6) 0.076(8) 0.019(6) 0.034(9) -0.011(7)
F7 0.136(8) 0.168(14) 0.103(10) 0.018(10) 0.032(6) -0.042(7)
F10 0.112(12) 0.066(8) 0.109(8) -0.014(7) 0.017(8) -0.022(8)
F12 0.151(14) 0.059(8) 0.118(8) 0.002(7) -0.005(8) -0.028(8)
F11 0.093(7) 0.104(12) 0.139(15) 0.001(11) 0.020(7) -0.029(6)
F6A 0.045(11) 0.085(7) 0.133(14) 0.005(7) 0.006(8) 0.012(6)
F5A 0.096(13) 0.157(16) 0.119(8) 0.018(7) 0.034(7) 0.004(11)
F4A 0.034(6) 0.095(9) 0.141(11) -0.005(8) 0.021(6) 0.003(6)
F23 0.058(13) 0.136(16) 0.135(8) -0.009(7) 0.018(7) -0.008(11)
F22 0.037(8) 0.095(10) 0.146(16) -0.004(10) 0.025(9) 0.006(7)
F24 0.078(14) 0.093(9) 0.148(16) -0.020(9) 0.011(11) -0.024(9)
F16 0.134(12) 0.106(13) 0.103(15) 0.002(10) 0.045(10) 0.025(10)
F18 0.125(15) 0.104(13) 0.115(16) 0.011(11) 0.056(12) 0.015(11)
F17 0.164(18) 0.108(14) 0.124(16) 0.001(12) 0.024(13) 0.003(12)
F15A 0.081(11) 0.074(9) 0.124(17) 0.025(9) 0.009(10) 0.016(8)
F14A 0.088(14) 0.079(13) 0.110(10) 0.014(8) 0.016(9) 0.020(10)
F13A 0.077(12) 0.099(16) 0.106(10) 0.026(9) -0.005(9) 0.020(10)
F3 0.091(8) 0.070(7) 0.097(9) -0.022(6) 0.005(6) 0.012(6)
F2 0.111(11) 0.115(11) 0.098(7) -0.020(6) 0.016(7) -0.010(9)
F1 0.085(7) 0.088(9) 0.120(14) -0.020(9) -0.011(8) -0.017(6)
F21A 0.071(10) 0.055(8) 0.131(13) 0.010(7) -0.024(9) 0.002(7)
F20A 0.085(12) 0.063(9) 0.116(7) 0.010(6) -0.009(7) -0.001(9)
F19A 0.071(7) 0.070(10) 0.106(12) 0.002(8) -0.027(7) 0.022(7)
C18A 0.087(15) 0.074(8) 0.072(13) -0.001(7) 0.002(11) -0.025(7)
C17A 0.092(9) 0.098(14) 0.092(17) 0.006(12) -0.007(9) -0.021(9)
C67 0.083(7) 0.075(6) 0.180(12) -0.002(7) 0.032(7) 0.043(6)
C68 0.113(11) 0.149(13) 0.182(11) -0.019(9) 0.041(8) 0.054(10)
C69 0.105(14) 0.076(8) 0.23(2) 0.010(10) 0.039(14) 0.051(8)
C68A 0.075(11) 0.18(4) 0.181(19) -0.03(2) 0.030(11) 0.060(14)
O1S 0.048(15) 0.082(16) 0.13(2) -0.028(13) -0.030(14) 0.011(11)
C3S 0.06(2) 0.08(2) 0.13(2) -0.028(15) -0.025(16) 0.014(15)
C2S 0.06(2) 0.09(2) 0.13(2) -0.028(15) -0.026(15) 0.008(17)
C1S 0.11(4) 0.09(3) 0.16(2) -0.04(2) 0.01(2) 0.00(3)
C4S 0.11(4) 0.09(3) 0.15(2) -0.018(19) 0.00(2) 0.03(3)
C65A 0.079(14) 0.062(12) 0.080(11) -0.004(9) -0.016(10) -0.012(11)
C66A 0.079(18) 0.066(15) 0.081(8) -0.001(8) -0.025(9) 0.015(14)
C27 0.069(5) 0.047(5) 0.039(3) -0.006(3) 0.004(3) -0.002(4)
C22 0.073(6) 0.056(5) 0.035(3) -0.013(3) 0.003(4) 0.000(4)
C34 0.071(6) 0.049(5) 0.055(5) 0.003(4) -0.006(4) -0.006(4)
C23 0.082(7) 0.057(5) 0.061(5) -0.023(4) -0.016(5) 0.019(5)
C2 0.096(6) 0.038(4) 0.044(3) -0.003(3) 0.004(4) 0.003(4)
C26 0.086(8) 0.064(6) 0.056(5) -0.015(4) 0.016(5) -0.009(5)
C25 0.060(6) 0.110(8) 0.076(6) -0.038(6) 0.013(5) -0.022(6)
C3 0.153(9) 0.063(6) 0.050(4) -0.013(4) 0.024(5) -0.024(6)
C4 0.174(9) 0.089(7) 0.046(4) -0.019(4) 0.038(5) -0.052(7)
C24 0.083(8) 0.083(7) 0.082(7) -0.031(6) -0.012(6) 0.019(7)
C5 0.134(8) 0.058(5) 0.059(4) -0.010(4) 0.036(5) -0.031(6)
C28 0.120(11) 0.070(7) 0.091(8) -0.022(6) -0.021(8) 0.035(7)
C36 0.090(10) 0.177(15) 0.066(7) -0.020(8) 0.006(6) 0.042(10)
C35 0.117(12) 0.128(11) 0.079(8) 0.041(8) 0.002(7) 0.030(9)
C30 0.28(3) 0.095(10) 0.087(10) 0.001(8) -0.050(13) 0.052(14)
C31 0.090(9) 0.143(10) 0.138(10) -0.059(8) 0.037(7) -0.054(8)
C29 0.116(13) 0.091(9) 0.190(17) -0.050(10) -0.057(12) 0.039(9)
C33 0.177(17) 0.149(10) 0.25(2) -0.093(11) 0.121(15) -0.092(10)
C32 0.166(15) 0.188(16) 0.141(11) -0.061(10) 0.079(10) -0.097(13)

loop_
_atom_type_symbol
_atom_type_description
_atom_type_scat_dispersion_real
_atom_type_scat_dispersion_imag
_atom_type_scat_source
C C 0.0181 0.0091 'International Tables Vol C Tables 4.2.6.8 and 6.1.1.4'
H H 0.0000 0.0000 'International Tables Vol C Tables 4.2.6.8 and 6.1.1.4'
B B 0.0090 0.0039 'International Tables Vol C Tables 4.2.6.8 and 6.1.1.4'
F F 0.0727 0.0534 'International Tables Vol C Tables 4.2.6.8 and 6.1.1.4'
N N 0.0311 0.0180 'International Tables Vol C Tables 4.2.6.8 and 6.1.1.4'
O O 0.0492 0.0322 'International Tables Vol C Tables 4.2.6.8 and 6.1.1.4'
U U -4.3638 13.4090 'International Tables Vol C Tables 4.2.6.8 and 6.1.1.4'

loop_
_geom_angle_atom_site_label_1
_geom_angle_atom_site_label_2
_geom_angle_atom_site_label_3
_geom_angle
C48 U1 C9 123.9(2)
C48 U1 C12 118.0(2)
C48 U1 C11 100.7(2)
C48 U1 C44 49.9(2)
C48 U1 C45 56.91(19)
C48 U1 C47 27.53(18)
C9 U1 C11 47.3(2)
C9 U1 C47 131.7(2)
N1 U1 C48 134.9(2)
N1 U1 C9 101.2(2)
N1 U1 C8 73.5(2)
N1 U1 C12 83.5(2)
N1 U1 C7 63.3(2)
N1 U1 C11 109.9(2)
N1 U1 N2 111.2(2)
N1 U1 C43 118.2(2)
N1 U1 C44 90.0(2)
N1 U1 C45 78.0(2)
N1 U1 C47 118.0(2)
C8 U1 C48 151.1(2)
C8 U1 C9 28.1(2)
C8 U1 C12 49.8(2)
C8 U1 C11 56.3(2)
C8 U1 C44 155.8(2)
C8 U1 C45 150.6(2)
C8 U1 C47 146.8(2)
C12 U1 C9 57.1(2)
C12 U1 C11 27.1(2)
C12 U1 C45 120.2(2)
C12 U1 C47 98.6(2)
C7 U1 C48 146.6(2)
C7 U1 C9 49.9(2)
C7 U1 C8 28.5(2)
C7 U1 C12 28.5(2)
C7 U1 C11 48.8(2)
C7 U1 C43 174.2(2)
C7 U1 C44 151.3(2)
C7 U1 C45 127.9(2)
C7 U1 C47 125.1(2)
N2 U1 C48 80.9(2)
N2 U1 C9 79.8(2)
N2 U1 C8 94.1(2)
N2 U1 C12 136.8(2)
N2 U1 C7 122.5(2)
N2 U1 C11 117.4(2)
N2 U1 C43 62.9(2)
N2 U1 C44 75.1(2)
N2 U1 C45 102.8(2)
N2 U1 C47 108.2(2)
C43 U1 C48 28.3(2)
C43 U1 C9 132.8(2)
C43 U1 C8 156.4(2)
C43 U1 C12 146.1(2)
C43 U1 C11 127.7(2)
C43 U1 C44 28.47(18)
C43 U1 C45 49.30(18)
C43 U1 C47 49.05(19)
C44 U1 C9 154.9(2)
C44 U1 C12 147.5(2)
C44 U1 C11 147.9(2)
C44 U1 C45 27.76(19)
C44 U1 C47 56.9(2)
C45 U1 C9 177.3(2)
C45 U1 C11 130.5(2)
C45 U1 C47 47.5(2)
C47 U1 C11 91.1(2)
H51A C51 H51B 109.5
H51A C51 H51C 109.5
H51B C51 H51C 109.5
C49 C51 H51A 109.5
C49 C51 H51B 109.5
C49 C51 H51C 109.5
H15A C15 H15B 109.5
H15A C15 H15C 109.5
H15B C15 H15C 109.5
C13 C15 H15A 109.5
C13 C15 H15B 109.5
C13 C15 H15C 109.5
H54A C54 H54B 109.5
H54A C54 H54C 109.5
H54B C54 H54C 109.5
C52 C54 H54A 109.5
C52 C54 H54B 109.5
C52 C54 H54C 109.5
H21A C21 H21B 109.5
H21A C21 H21C 109.5
H21B C21 H21C 109.5
C19 C21 H21A 109.5
C19 C21 H21B 109.5
C19 C21 H21C 109.5
H53A C53 H53B 109.5
H53A C53 H53C 109.5
H53B C53 H53C 109.5
C52 C53 H53A 109.5
C52 C53 H53B 109.5
C52 C53 H53C 109.5
H56A C56 H56B 109.5
H56A C56 H56C 109.5
H56B C56 H56C 109.5
C55 C56 H56A 109.5
C55 C56 H56B 109.5
C55 C56 H56C 109.5
H14A C14 H14B 109.5
H14A C14 H14C 109.5
H14B C14 H14C 109.5
C13 C14 H14A 109.5
C13 C14 H14B 109.5
C13 C14 H14C 109.5
H20A C20 H20B 109.5
H20A C20 H20C 109.5
H20B C20 H20C 109.5
C19 C20 H20A 109.5
C19 C20 H20B 109.5
C19 C20 H20C 109.5
H57A C57 H57B 109.5
H57A C57 H57C 109.5
H57B C57 H57C 109.5
C55 C57 H57A 109.5
C55 C57 H57B 109.5
C55 C57 H57C 109.5
H50A C50 H50B 109.5
H50A C50 H50C 109.5
H50B C50 H50C 109.5
C49 C50 H50A 109.5
C49 C50 H50B 109.5
C49 C50 H50C 109.5
C78 C73 B1 123.5(7)
C74 C73 C78 116.5(8)
C74 C73 B1 119.5(7)
H71A C71 H71B 109.5
H71A C71 H71C 109.5
H71B C71 H71C 109.5
C70 C71 H71A 109.5
C70 C71 H71B 109.5
C70 C71 H71C 109.5
C55 C48 U1 118.9(5)
C43 C48 U1 73.4(3)
C43 C48 C55 120.7(6)
C47 C48 U1 78.2(4)
C47 C48 C55 120.8(7)
C47 C48 C43 118.5(6)
H72A C72 H72B 109.5
H72A C72 H72C 109.5
H72B C72 H72C 109.5
C70 C72 H72A 109.5
C70 C72 H72B 109.5
C70 C72 H72C 109.5
F21 C104 F20 103.2(11)
F21 C104 C99 111.5(12)
F19 C104 F21 105.5(12)
F19 C104 F20 104.4(12)
F19 C104 C99 116.5(13)
F20 C104 C99 114.5(10)
F21A C104 C99 117.5(17)
F21A C104 F20A 101.9(18)
F20A C104 C99 112.7(15)
F19A C104 C99 116.2(18)
F19A C104 F21A 103.1(16)
F19A C104 F20A 103.5(16)
C73 C78 H78 118.6
C77 C78 C73 122.8(8)
C77 C78 H78 118.6
C84 C83 C82 119.8(9)
C84 C83 C87 120.7(9)
C87 C83 C82 119.5(9)
U1 C9 H9 117.5
C8 C9 U1 72.9(4)
C8 C9 H9 119.3
C10 C9 U1 80.9(5)
C10 C9 H9 119.3
C10 C9 C8 121.4(8)
N1 C1 C6 117.2(7)
N1 C1 C2 123.5(8)
C6 C1 C2 119.1(8)
C40 C39 H39 119.9
C40 C39 C38 120.1(7)
C38 C39 H39 119.9
C79 C75 C74 120.2(8)
C76 C75 C74 118.2(8)
C76 C75 C79 121.6(8)
U1 N1 H1 114.1
C1 N1 U1 131.8(5)
C1 N1 H1 114.1
C9 C8 U1 79.0(4)
C9 C8 C13 119.5(8)
C7 C8 U1 74.1(4)
C7 C8 C9 119.9(7)
C7 C8 C13 120.5(8)
C13 C8 U1 120.5(5)
H17A C17 H17B 109.5
H17A C17 H17C 109.5
H17B C17 H17C 109.5
C16 C17 H17A 109.5
C16 C17 H17B 109.5
C16 C17 H17C 109.5
N2 C37 C38 117.3(6)
N2 C37 C42 125.0(7)
C42 C37 C38 117.6(6)
C7 C12 U1 71.4(4)
C7 C12 C19 121.9(8)
C11 C12 U1 78.5(4)
C11 C12 C7 117.6(8)
C11 C12 C19 120.4(8)
C19 C12 U1 123.5(6)
C40 C41 H41 119.1
C40 C41 C42 121.8(7)
C42 C41 H41 119.1
C8 C7 U1 77.4(4)
C8 C7 C12 119.7(8)
C8 C7 C6 119.0(7)
C12 C7 U1 80.1(4)
C12 C7 C6 121.1(8)
C6 C7 U1 108.7(5)
U1 C11 H11 119.2
C12 C11 U1 74.3(4)
C12 C11 H11 117.7
C10 C11 U1 79.4(5)
C10 C11 C12 124.6(8)
C10 C11 H11 117.7
U1 N2 H2 126(5)
C37 N2 U1 133.5(5)
C37 N2 H2 100(5)
C83 C84 H84 120.3
C85 C84 C83 119.5(9)
C85 C84 H84 120.3
C94 C93 C96 120.3(10)
C94 C93 C92 120.3(9)
C92 C93 C96 119.3(10)
C39 C40 H40 120.2
C41 C40 C39 119.7(7)
C41 C40 H40 120.2
C97 C102 H102 118.7
C97 C102 C101 122.5(9)
C101 C102 H102 118.7
F18A C96 F16A 105.9(10)
F18A C96 F17A 106.6(9)
F18A C96 C93 113.2(10)
F16A C96 F17A 100.9(9)
F16A C96 C93 114.0(9)
F17A C96 C93 115.2(10)
F16 C96 C93 104.4(17)
F18 C96 C93 109(2)
F18 C96 F16 91.0(17)
F17 C96 C93 132(2)
F17 C96 F16 93.7(18)
F17 C96 F18 116(3)
C9 C10 U1 72.1(5)
C9 C10 C16 119.4(8)
C11 C10 U1 74.0(5)
C11 C10 C9 116.7(8)
C11 C10 C16 123.7(8)
C16 C10 U1 127.6(6)
C52 C46 U1 128.2(5)
C45 C46 U1 74.0(4)
C45 C46 C52 122.0(7)
C47 C46 U1 74.4(4)
C47 C46 C52 120.5(7)
C47 C46 C45 117.0(6)
C94 C89 B1 121.7(8)
C90 C89 C94 114.5(8)
C90 C89 B1 122.6(7)
C61 C62 H62 118.2
C61 C62 C63 123.7(9)
C63 C62 H62 118.2
C62 C61 C60 116.3(8)
C62 C61 C67 124.3(10)
C60 C61 C67 119.1(11)
C99 C100 H100 119.9
C99 C100 C101 120.2(7)
C101 C100 H100 119.9
C71 C70 H70 106.6
C71 C70 C63 113.2(9)
C72 C70 C71 111.7(9)
C72 C70 H70 106.6
C72 C70 C63 111.8(7)
C63 C70 H70 106.6
C93 C94 C89 122.5(9)
C93 C94 H94 118.7
C89 C94 H94 118.7
C78 C77 C80 119.9(9)
C78 C77 C76 118.8(8)
C76 C77 C80 121.2(9)
C89 C90 H90 118.0
C91 C90 C89 124.0(8)
C91 C90 H90 118.0
C102 C97 B1 122.2(7)
C98 C97 C102 116.8(7)
C98 C97 B1 120.8(7)
C73 B1 C97 110.2(6)
C89 B1 C73 103.3(6)
C89 B1 C97 113.2(7)
C89 B1 C81 113.7(7)
C81 B1 C73 111.9(7)
C81 B1 C97 104.7(6)
C97 C98 H98 118.6
C97 C98 C99 122.9(8)
C99 C98 H98 118.6
C62 C63 C70 120.0(8)
C62 C63 C58 118.2(8)
C58 C63 C70 121.8(7)
C82 C81 B1 121.2(7)
C82 C81 C86 115.7(9)
C86 C81 B1 122.8(8)
C90 C91 C95 121.1(8)
C92 C91 C90 120.9(8)
C92 C91 C95 118.1(8)
C73 C74 C75 123.2(8)
C73 C74 H74 118.4
C75 C74 H74 118.4
C66 C64 H64 108.8
C59 C64 H64 108.8
C59 C64 H64A 109.7
C59 C64 C66 108.8(8)
C59 C64 C65 115.0(9)
C59 C64 C65A 103.3(13)
C65 C64 H64 108.8
C65 C64 C66 106.6(10)
C65A C64 H64A 109.7
C66A C64 H64A 109.7
C66A C64 C59 113.8(14)
C66A C64 C65A 110.5(17)
C93 C92 H92 121.1
C91 C92 C93 117.8(9)
C91 C92 H92 121.1
F5 C80 C77 113.5(9)
F4 C80 F5 98.7(9)
F4 C80 C77 115.6(9)
F6 C80 F5 100.4(11)
F6 C80 C77 118.1(11)
F6 C80 F4 107.9(11)
F6A C80 C77 112.4(14)
F6A C80 F4A 99.4(12)
F5A C80 C77 118.8(14)
F5A C80 F6A 110.7(16)
F5A C80 F4A 104.0(13)
F4A C80 C77 109.4(10)
C84 C85 C88 122.2(9)
C84 C85 C86 119.6(8)
C86 C85 C88 118.1(9)
C61 C60 H60 118.7
C59 C60 C61 122.7(9)
C59 C60 H60 118.7
C83 C82 H82 118.8
C81 C82 C83 122.4(8)
C81 C82 H82 118.8
C1 C6 C7 116.9(7)
C5 C6 C1 121.1(9)
C5 C6 C7 121.8(9)
H18A C18 H18B 109.5
H18A C18 H18C 109.5
H18B C18 H18C 109.5
C16 C18 H18A 109.5
C16 C18 H18B 109.5
C16 C18 H18C 109.5
F9A C87 C83 114.5(11)
F7A C87 C83 120.5(10)
F7A C87 F9A 97.9(11)
F7A C87 F8A 103.0(12)
F8A C87 C83 114.7(13)
F8A C87 F9A 103.6(12)
F9 C87 C83 116.0(10)
F9 C87 F8 103.4(11)
F9 C87 F7 105.6(12)
F8 C87 C83 113.8(11)
F8 C87 F7 101.9(12)
F7 C87 C83 114.6(12)
C64 C66 H66A 109.5
C64 C66 H66B 109.5
C64 C66 H66C 109.5
H66A C66 H66B 109.5
H66A C66 H66C 109.5
H66B C66 H66C 109.5
F13 C95 F14 103.0(8)
F13 C95 C91 117.2(10)
F14 C95 C91 113.3(8)
F15 C95 F13 103.1(9)
F15 C95 F14 102.5(9)
F15 C95 C91 115.8(9)
F15A C95 C91 109.1(16)
F14A C95 C91 120.9(16)
F14A C95 F15A 98.1(16)
F13A C95 C91 119(2)
F13A C95 F15A 101.3(17)
F13A C95 F14A 104.7(18)
F2A C79 C75 111.2(10)
F1A C79 F2A 104.0(11)
F1A C79 C75 112.0(11)
F3A C79 F2A 103.2(11)
F3A C79 F1A 107.4(13)
F3A C79 C75 117.8(12)
F3 C79 C75 112.6(11)
F2 C79 C75 117.2(11)
F2 C79 F3 96.1(11)
F1 C79 C75 121.0(14)
F1 C79 F3 101.4(14)
F1 C79 F2 104.8(13)
C100 C99 C104 121.4(8)
C100 C99 C98 118.8(8)
C98 C99 C104 119.8(8)
C60 C59 C64 119.3(8)
C58 C59 C64 121.8(7)
C58 C59 C60 118.9(8)
F10A C88 C85 112.5(10)
F11A C88 F10A 101.2(10)
F11A C88 F12A 106.6(11)
F11A C88 C85 118.0(10)
F12A C88 F10A 102.4(11)
F12A C88 C85 114.3(10)
F10 C88 C85 115.6(11)
F10 C88 F12 102.1(12)
F10 C88 F11 107.5(13)
F12 C88 C85 114.0(11)
F11 C88 C85 113.6(14)
F11 C88 F12 102.7(13)
C81 C86 C85 122.9(9)
C81 C86 H86 118.5
C85 C86 H86 118.5
C17 C16 C10 113.1(9)
C17 C16 H16 102.9
C10 C16 H16 102.9
C10 C16 H16A 109.8
C10 C16 C17A 112.0(14)
C18 C16 C17 121.9(14)
C18 C16 C10 110.4(11)
C18 C16 H16 102.9
C18A C16 C10 119.0(12)
C18A C16 H16A 109.8
C18A C16 C17A 95.3(16)
C17A C16 H16A 109.8
C75 C76 C77 120.5(8)
C75 C76 H76 119.8
C77 C76 H76 119.8
C102 C101 C100 118.8(8)
C102 C101 C103 121.5(9)
C100 C101 C103 119.7(8)
C56 C55 C48 112.5(7)
C56 C55 H55 109.0
C57 C55 C56 108.3(8)
C57 C55 C48 108.9(7)
C57 C55 H55 109.0
C48 C55 H55 109.0
C15 C13 C8 105.2(7)
C15 C13 H13 108.9
C14 C13 C15 110.2(9)
C14 C13 C8 114.6(8)
C14 C13 H13 108.9
C8 C13 H13 108.9
C51 C49 H49 108.0
C50 C49 C51 109.9(8)
C50 C49 H49 108.0
C44 C49 C51 107.8(7)
C44 C49 C50 114.9(7)
C44 C49 H49 108.0
C48 C43 U1 78.3(4)
C48 C43 C38 120.9(6)
C48 C43 C44 120.5(6)
C38 C43 U1 110.5(4)
C44 C43 U1 78.4(4)
C44 C43 C38 118.4(6)
C54 C52 C53 111.8(8)
C54 C52 C46 110.5(7)
C54 C52 H52 108.0
C53 C52 H52 108.0
C46 C52 C53 110.5(7)
C46 C52 H52 108.0
C21 C19 H19 108.3
C20 C19 C21 110.3(8)
C20 C19 H19 108.3
C12 C19 C21 108.7(8)
C12 C19 C20 112.8(7)
C12 C19 H19 108.3
C39 C38 C37 121.3(6)
C39 C38 C43 123.1(6)
C37 C38 C43 115.3(6)
C49 C44 U1 121.2(5)
C43 C44 U1 73.1(4)
C43 C44 C49 121.0(6)
C45 C44 U1 77.5(4)
C45 C44 C49 121.1(7)
C45 C44 C43 117.8(6)
C37 C42 C58 120.4(6)
C41 C42 C37 119.4(7)
C41 C42 C58 120.0(6)
C63 C58 C42 118.6(7)
C59 C58 C63 120.2(7)
C59 C58 C42 121.2(7)
U1 C45 H45 118.5
C46 C45 U1 79.0(4)
C46 C45 C44 123.0(6)
C46 C45 H45 118.5
C44 C45 U1 74.7(4)
C44 C45 H45 118.5
U1 C47 H47 119.5
C48 C47 U1 74.3(4)
C48 C47 H47 118.5
C46 C47 U1 78.6(4)
C46 C47 C48 123.1(7)
C46 C47 H47 118.5
F22A C103 F23A 102.0(10)
F22A C103 F24A 106.0(10)
F22A C103 C101 117.3(9)
F23A C103 F24A 100.5(9)
F23A C103 C101 116.1(8)
F24A C103 C101 113.0(9)
F23 C103 C101 112.5(15)
F22 C103 C101 111.8(13)
F22 C103 F23 102.4(15)
F24 C103 C101 116.8(17)
F24 C103 F23 101.5(17)
F24 C103 F22 110.5(16)
C64 C65 H65A 109.5
C64 C65 H65B 109.5
C64 C65 H65C 109.5
H65A C65 H65B 109.5
H65A C65 H65C 109.5
H65B C65 H65C 109.5
C16 C18A H18D 109.5
C16 C18A H18E 109.5
C16 C18A H18F 109.5
H18D C18A H18E 109.5
H18D C18A H18F 109.5
H18E C18A H18F 109.5
C16 C17A H17D 109.5
C16 C17A H17E 109.5
C16 C17A H17F 109.5
H17D C17A H17E 109.5
H17D C17A H17F 109.5
H17E C17A H17F 109.5
C61 C67 H67 106.6
C61 C67 H67A 109.2
C61 C67 C68A 122(2)
C68 C67 C61 107.6(10)
C68 C67 H67 106.6
C68 C67 H67A 109.2
C68 C67 C68A 98.7(14)
C69 C67 C61 111.1(10)
C69 C67 H67 106.6
C69 C67 C68 117.6(14)
C68A C67 H67A 109.2
C67 C68 H68A 109.5
C67 C68 H68B 109.5
C67 C68 H68C 109.5
H68A C68 H68B 109.5
H68A C68 H68C 109.5
H68B C68 H68C 109.5
C67 C69 H69A 109.5
C67 C69 H69B 109.5
C67 C69 H69C 109.5
H69A C69 H69B 109.5
H69A C69 H69C 109.5
H69B C69 H69C 109.5
C67 C68A H68D 109.5
C67 C68A H68E 109.5
C67 C68A H68F 109.5
H68D C68A H68E 109.5
H68D C68A H68F 109.5
H68E C68A H68F 109.5
C3S O1S C2S 118(4)
O1S C3S H3SA 109.1
O1S C3S H3SB 109.1
O1S C3S C4S 113(5)
H3SA C3S H3SB 107.8
C4S C3S H3SA 109.1
C4S C3S H3SB 109.1
O1S C2S H2SA 107.9
O1S C2S H2SB 107.9
H2SA C2S H2SB 107.2
C1S C2S O1S 117(5)
C1S C2S H2SA 107.9
C1S C2S H2SB 107.9
C2S C1S H1SA 109.5
C2S C1S H1SB 109.5
C2S C1S H1SC 109.5
H1SA C1S H1SB 109.5
H1SA C1S H1SC 109.5
H1SB C1S H1SC 109.5
C3S C4S H4SA 109.5
C3S C4S H4SB 109.5
C3S C4S H4SC 109.5
H4SA C4S H4SB 109.5
H4SA C4S H4SC 109.5
H4SB C4S H4SC 109.5
C64 C65A H65D 109.5
C64 C65A H65E 109.5
C64 C65A H65F 109.5
H65D C65A H65E 109.5
H65D C65A H65F 109.5
H65E C65A H65F 109.5
C64 C66A H66D 109.5
C64 C66A H66E 109.5
C64 C66A H66F 109.5
H66D C66A H66E 109.5
H66D C66A H66F 109.5
H66E C66A H66F 109.5
C22 C27 C34 121.0(8)
C26 C27 C22 118.6(9)
C26 C27 C34 120.2(8)
C27 C22 C2 119.0(8)
C23 C22 C27 119.2(9)
C23 C22 C2 121.8(9)
C27 C34 H34 107.0
C36 C34 C27 110.3(8)
C36 C34 H34 107.0
C35 C34 C27 114.0(9)
C35 C34 H34 107.0
C35 C34 C36 111.1(10)
C22 C23 C28 122.0(11)
C24 C23 C22 120.5(10)
C24 C23 C28 117.4(11)
C1 C2 C22 121.6(8)
C3 C2 C1 118.5(10)
C3 C2 C22 119.8(8)
C27 C26 H26 118.9
C25 C26 C27 122.2(10)
C25 C26 H26 118.9
C26 C25 C24 118.1(11)
C26 C25 C31 121.2(14)
C24 C25 C31 120.6(13)
C2 C3 H3 119.2
C4 C3 C2 121.6(10)
C4 C3 H3 119.2
C3 C4 H4 119.8
C3 C4 C5 120.3(9)
C5 C4 H4 119.8
C23 C24 C25 121.4(11)
C23 C24 H24 119.3
C25 C24 H24 119.3
C6 C5 H5 120.5
C4 C5 C6 119.1(11)
C4 C5 H5 120.5
C23 C28 H28 107.7
C30 C28 C23 109.9(9)
C30 C28 H28 107.7
C30 C28 C29 111.2(12)
C29 C28 C23 112.6(13)
C29 C28 H28 107.7
C34 C36 H36A 109.5
C34 C36 H36B 109.5
C34 C36 H36C 109.5
H36A C36 H36B 109.5
H36A C36 H36C 109.5
H36B C36 H36C 109.5
C34 C35 H35A 109.5
C34 C35 H35B 109.5
C34 C35 H35C 109.5
H35A C35 H35B 109.5
H35A C35 H35C 109.5
H35B C35 H35C 109.5
C28 C30 H30A 109.5
C28 C30 H30B 109.5
C28 C30 H30C 109.5
H30A C30 H30B 109.5
H30A C30 H30C 109.5
H30B C30 H30C 109.5
C25 C31 H31 102.8
C33 C31 C25 119.8(14)
C33 C31 H31 102.8
C33 C31 C32 112.3(17)
C32 C31 C25 113.5(12)
C32 C31 H31 102.8
C28 C29 H29A 109.5
C28 C29 H29B 109.5
C28 C29 H29C 109.5
H29A C29 H29B 109.5
H29A C29 H29C 109.5
H29B C29 H29C 109.5
C31 C33 H33A 109.5
C31 C33 H33B 109.5
C31 C33 H33C 109.5
H33A C33 H33B 109.5
H33A C33 H33C 109.5
H33B C33 H33C 109.5
C31 C32 H32A 109.5
C31 C32 H32B 109.5
C31 C32 H32C 109.5
H32A C32 H32B 109.5
H32A C32 H32C 109.5
H32B C32 H32C 109.5

loop_
_geom_bond_atom_site_label_1
_geom_bond_atom_site_label_2
_geom_bond_distance
U1 C48 2.905(6)
U1 C9 2.947(8)
U1 N1 2.281(6)
U1 C8 2.869(7)
U1 C12 2.939(7)
U1 C7 2.828(6)
U1 C11 2.992(8)
U1 N2 2.283(6)
U1 C43 2.843(6)
U1 C44 2.909(7)
U1 C45 2.945(7)
U1 C47 2.954(7)
F2A C79 1.364(11)
F18A C96 1.308(11)
C51 H51A 0.9800
C51 H51B 0.9800
C51 H51C 0.9800
C51 C49 1.543(12)
C15 H15A 0.9800
C15 H15B 0.9800
C15 H15C 0.9800
C15 C13 1.531(12)
C54 H54A 0.9800
C54 H54B 0.9800
C54 H54C 0.9800
C54 C52 1.491(12)
F16A C96 1.348(11)
F21 C104 1.354(12)
C21 H21A 0.9800
C21 H21B 0.9800
C21 H21C 0.9800
C21 C19 1.543(12)
C53 H53A 0.9800
C53 H53B 0.9800
C53 H53C 0.9800
C53 C52 1.538(11)
F1A C79 1.355(12)
C56 H56A 0.9800
C56 H56B 0.9800
C56 H56C 0.9800
C56 C55 1.528(13)
F22A C103 1.330(10)
F23A C103 1.358(11)
F3A C79 1.325(12)
F13 C95 1.349(10)
F19 C104 1.339(11)
F20 C104 1.368(12)
C14 H14A 0.9800
C14 H14B 0.9800
C14 H14C 0.9800
C14 C13 1.510(12)
C20 H20A 0.9800
C20 H20B 0.9800
C20 H20C 0.9800
C20 C19 1.522(13)
F14 C95 1.361(10)
C57 H57A 0.9800
C57 H57B 0.9800
C57 H57C 0.9800
C57 C55 1.517(12)
C50 H50A 0.9800
C50 H50B 0.9800
C50 H50C 0.9800
C50 C49 1.525(11)
F15 C95 1.344(11)
F17A C96 1.382(11)
C73 C78 1.402(11)
C73 B1 1.643(12)
C73 C74 1.387(12)
C71 H71A 0.9800
C71 H71B 0.9800
C71 H71C 0.9800
C71 C70 1.500(12)
F10A C88 1.362(11)
C48 C55 1.529(9)
C48 C43 1.408(10)
C48 C47 1.395(9)
C72 H72A 0.9800
C72 H72B 0.9800
C72 H72C 0.9800
C72 C70 1.498(13)
C104 C99 1.418(10)
C104 F21A 1.358(13)
C104 F20A 1.365(13)
C104 F19A 1.357(13)
C78 H78 0.9500
C78 C77 1.395(12)
C83 C84 1.392(13)
C83 C82 1.418(13)
C83 C87 1.412(10)
C9 H9 0.9500
C9 C8 1.414(11)
C9 C10 1.406(11)
C1 N1 1.395(9)
C1 C6 1.403(13)
C1 C2 1.413(11)
F11A C88 1.343(11)
C39 H39 0.9500
C39 C40 1.379(10)
C39 C38 1.385(10)
C75 C74 1.419(11)
C75 C79 1.416(10)
C75 C76 1.394(12)
N1 H1 0.8800
C8 C7 1.403(12)
C8 C13 1.540(11)
F12A C88 1.351(12)
F5 C80 1.397(11)
C17 H17A 0.9800
C17 H17B 0.9800
C17 H17C 0.9800
C17 C16 1.505(12)
C37 N2 1.403(8)
C37 C38 1.424(10)
C37 C42 1.407(9)
C12 C7 1.426(11)
C12 C11 1.392(11)
C12 C19 1.518(11)
C41 H41 0.9500
C41 C40 1.375(11)
C41 C42 1.401(10)
C7 C6 1.492(11)
C11 H11 0.9500
C11 C10 1.390(12)
N2 H2 0.76(7)
C84 H84 0.9500
C84 C85 1.387(14)
C93 C96 1.449(10)
C93 C94 1.396(14)
C93 C92 1.417(14)
C40 H40 0.9500
C102 H102 0.9500
C102 C97 1.391(11)
C102 C101 1.400(12)
C96 F16 1.440(15)
C96 F18 1.404(15)
C96 F17 1.389(15)
C10 C16 1.510(10)
C46 C52 1.517(10)
C46 C45 1.394(10)
C46 C47 1.393(10)
C89 C94 1.418(12)
C89 C90 1.403(11)
C89 B1 1.627(12)
C62 H62 0.9500
C62 C61 1.381(14)
C62 C63 1.390(12)
C61 C60 1.402(14)
C61 C67 1.516(11)
C100 H100 0.9500
C100 C99 1.383(13)
C100 C101 1.408(13)
C70 H70 1.0000
C70 C63 1.508(12)
C94 H94 0.9500
F9A C87 1.374(12)
C77 C80 1.436(10)
C77 C76 1.411(13)
C90 H90 0.9500
C90 C91 1.381(11)
C97 B1 1.647(11)
C97 C98 1.387(11)
B1 C81 1.639(13)
C98 H98 0.9500
C98 C99 1.407(11)
C63 C58 1.417(10)
C81 C82 1.396(12)
C81 C86 1.408(11)
C91 C92 1.380(13)
C91 C95 1.413(10)
C74 H74 0.9500
C64 H64 1.0000
C64 H64A 1.0000
C64 C66 1.557(12)
C64 C59 1.516(9)
C64 C65 1.516(12)
C64 C65A 1.541(15)
C64 C66A 1.504(14)
C92 H92 0.9500
C80 F4 1.329(10)
C80 F6 1.323(11)
C80 F6A 1.356(13)
C80 F5A 1.299(13)
C80 F4A 1.373(12)
C85 C88 1.430(10)
C85 C86 1.408(13)
C60 H60 0.9500
C60 C59 1.399(12)
C82 H82 0.9500
C6 C5 1.402(12)
C18 H18A 0.9800
C18 H18B 0.9800
C18 H18C 0.9800
C18 C16 1.486(14)
C87 F7A 1.346(12)
C87 F8A 1.362(13)
C87 F9 1.343(12)
C87 F8 1.346(12)
C87 F7 1.358(13)
C66 H66A 0.9800
C66 H66B 0.9800
C66 H66C 0.9800
F24A C103 1.365(10)
C95 F15A 1.378(14)
C95 F14A 1.364(14)
C95 F13A 1.349(14)
C79 F3 1.375(12)
C79 F2 1.369(12)
C79 F1 1.340(12)
C59 C58 1.388(11)
C88 F10 1.342(12)
C88 F12 1.370(13)
C88 F11 1.346(13)
C86 H86 0.9500
C16 H16 1.0000
C16 H16A 1.0000
C16 C18A 1.499(14)
C16 C17A 1.567(15)
C76 H76 0.9500
C101 C103 1.420(10)
C55 H55 1.0000
C13 H13 1.0000
C49 H49 1.0000
C49 C44 1.507(10)
C43 C38 1.503(9)
C43 C44 1.416(9)
C52 H52 1.0000
C19 H19 1.0000
C44 C45 1.405(10)
C42 C58 1.513(10)
C45 H45 0.9500
C47 H47 0.9500
C103 F23 1.363(14)
C103 F22 1.339(13)
C103 F24 1.322(14)
C65 H65A 0.9800
C65 H65B 0.9800
C65 H65C 0.9800
C18A H18D 0.9800
C18A H18E 0.9800
C18A H18F 0.9800
C17A H17D 0.9800
C17A H17E 0.9800
C17A H17F 0.9800
C67 H67 1.0000
C67 H67A 1.0000
C67 C68 1.460(13)
C67 C69 1.457(14)
C67 C68A 1.527(16)
C68 H68A 0.9800
C68 H68B 0.9800
C68 H68C 0.9800
C69 H69A 0.9800
C69 H69B 0.9800
C69 H69C 0.9800
C68A H68D 0.9800
C68A H68E 0.9800
C68A H68F 0.9800
O1S C3S 1.20(6)
O1S C2S 1.52(6)
C3S H3SA 0.9900
C3S H3SB 0.9900
C3S C4S 1.47(7)
C2S H2SA 0.9900
C2S H2SB 0.9900
C2S C1S 1.23(7)
C1S H1SA 0.9800
C1S H1SB 0.9800
C1S H1SC 0.9800
C4S H4SA 0.9800
C4S H4SB 0.9800
C4S H4SC 0.9800
C65A H65D 0.9800
C65A H65E 0.9800
C65A H65F 0.9800
C66A H66D 0.9800
C66A H66E 0.9800
C66A H66F 0.9800
C27 C22 1.402(12)
C27 C34 1.539(13)
C27 C26 1.397(13)
C22 C23 1.401(13)
C22 C2 1.500(13)
C34 H34 1.0000
C34 C36 1.495(13)
C34 C35 1.493(13)
C23 C24 1.368(16)
C23 C28 1.536(14)
C2 C3 1.398(13)
C26 H26 0.9500
C26 C25 1.377(15)
C25 C24 1.390(17)
C25 C31 1.528(16)
C3 H3 0.9500
C3 C4 1.383(16)
C4 H4 0.9500
C4 C5 1.387(14)
C24 H24 0.9500
C5 H5 0.9500
C28 H28 1.0000
C28 C30 1.516(17)
C28 C29 1.526(18)
C36 H36A 0.9800
C36 H36B 0.9800
C36 H36C 0.9800
C35 H35A 0.9800
C35 H35B 0.9800
C35 H35C 0.9800
C30 H30A 0.9800
C30 H30B 0.9800
C30 H30C 0.9800
C31 H31 1.0000
C31 C33 1.41(2)
C31 C32 1.416(18)
C29 H29A 0.9800
C29 H29B 0.9800
C29 H29C 0.9800
C33 H33A 0.9800
C33 H33B 0.9800
C33 H33C 0.9800
C32 H32A 0.9800
C32 H32B 0.9800
C32 H32C 0.9800
